data_7005872
loop_
_publ_author_name
'Sun, Qiaozhen'
'Wei, Meilin'
'Bai, Yan'
'He, Cheng'
'Meng, Qingjin'
'Duan, Chunying'

_publ_section_title
;
 Entanglement of individual coordination polymers having helicates as
 building intermediates.
;
_journal_issue 36
_journal_name_full 'Dalton transactions (Cambridge, England : 2003)'
_journal_page_first 4089
_journal_page_last 4094
_journal_paper_doi 10.1039/b706183h
_journal_year 2007
_chemical_formula_sum 'C104 H104 Ag6.5 B6.5 F26 N32 O8'
_chemical_formula_weight 3195.61
_chemical_name_systematic
;
?
;
_space_group_IT_number 15
_symmetry_cell_setting monoclinic
_symmetry_space_group_name_Hall '-C 2yc'
_symmetry_space_group_name_H-M 'C 1 2/c 1'
_atom_sites_solution_hydrogens geom
_atom_sites_solution_primary direct
_atom_sites_solution_secondary difmap
_audit_creation_method SHELXL-97
_cell_angle_alpha 90.00
_cell_angle_beta 94.703(5)
_cell_angle_gamma 90.00
_cell_formula_units_Z 8
_cell_length_a 34.182(7)
_cell_length_b 31.280(6)
_cell_length_c 26.460(5)
_cell_measurement_reflns_used 4537
_cell_measurement_temperature 293(2)
_cell_measurement_theta_max 17.01
_cell_measurement_theta_min 2.28
_cell_volume 28196(10)
_computing_cell_refinement 'Bruker SMART'
_computing_data_collection 'Bruker SMART'
_computing_data_reduction 'Bruker SAINT'
_computing_molecular_graphics 'Bruker SHELXTL'
_computing_publication_material 'Bruker SHELXTL'
_computing_structure_refinement 'Bruker SHELXTL'
_computing_structure_solution 'Bruker SHELXTL'
_diffrn_ambient_temperature 293(2)
_diffrn_measured_fraction_theta_full 0.994
_diffrn_measured_fraction_theta_max 0.994
_diffrn_measurement_device_type 'CCD area detector'
_diffrn_measurement_method 'phi and omega scans'
_diffrn_radiation_monochromator graphite
_diffrn_radiation_source 'fine-focus sealed tube'
_diffrn_radiation_type MoK\a
_diffrn_radiation_wavelength 0.71073
_diffrn_reflns_av_R_equivalents 0.0359
_diffrn_reflns_av_sigmaI/netI 0.0474
_diffrn_reflns_limit_h_max 40
_diffrn_reflns_limit_h_min -35
_diffrn_reflns_limit_k_max 37
_diffrn_reflns_limit_k_min -36
_diffrn_reflns_limit_l_max 21
_diffrn_reflns_limit_l_min -31
_diffrn_reflns_number 69719
_diffrn_reflns_theta_full 25.00
_diffrn_reflns_theta_max 25.00
_diffrn_reflns_theta_min 1.74
_exptl_absorpt_coefficient_mu 0.978
_exptl_absorpt_correction_T_max 0.8284
_exptl_absorpt_correction_T_min 0.6957
_exptl_absorpt_correction_type empirical
_exptl_absorpt_process_details sadabs
_exptl_crystal_colour pale-yellow
_exptl_crystal_density_diffrn 1.506
_exptl_crystal_density_method 'not measured'
_exptl_crystal_description block
_exptl_crystal_F_000 12704
_exptl_crystal_size_max 0.40
_exptl_crystal_size_mid 0.30
_exptl_crystal_size_min 0.20
_refine_diff_density_max 0.354
_refine_diff_density_min -0.539
_refine_diff_density_rms 0.068
_refine_ls_extinction_method none
_refine_ls_goodness_of_fit_ref 1.073
_refine_ls_hydrogen_treatment 'riding mode'
_refine_ls_matrix_type fullcycle
_refine_ls_number_parameters 1730
_refine_ls_number_reflns 24716
_refine_ls_number_restraints 0
_refine_ls_restrained_S_all 1.073
_refine_ls_R_factor_all 0.0714
_refine_ls_R_factor_gt 0.0476
_refine_ls_shift/su_max 0.000
_refine_ls_shift/su_mean 0.000
_refine_ls_structure_factor_coef Fsqd
_refine_ls_weighting_details 'calc w=1/[\s^2^(Fo^2^)+(0.0600P)^2^+1.5500P] where P=(Fo^2^+2Fc^2^)/3'
_refine_ls_weighting_scheme calc
_refine_ls_wR_factor_gt 0.1012
_refine_ls_wR_factor_ref 0.1077
_reflns_number_gt 19304
_reflns_number_total 24716
_reflns_threshold_expression >2sigma(I)
_cod_data_source_file b706183h.txt
_cod_data_source_block 40921a
_cod_depositor_comments
;
The following automatic conversions were performed:
'_symmetry_cell_setting' value 'Monoclinic' changed to 'monoclinic'
according to '/home/saulius/struct/CIF-dictionaries/cif_core.dic'
dictionary named 'cif_core.dic' version 2.4.1 from 2010-06-29.

Automatic conversion script
Id: cif_fix_enum 1527 2010-12-29 10:47:43Z saulius 
;
_cod_original_sg_symbol_H-M C2/c
_cod_original_formula_sum 'C104 H104 Ag6.50 B6.50 F26 N32 O8'
_cod_database_code 7005872

loop_
_symmetry_equiv_pos_as_xyz
'x, y, z'
'-x, y, -z+1/2'
'x+1/2, y+1/2, z'
'-x+1/2, y+1/2, -z+1/2'
'-x, -y, -z'
'x, -y, z-1/2'
'-x+1/2, -y+1/2, -z'
'x+1/2, -y+1/2, z-1/2'

loop_
_atom_site_label
_atom_site_type_symbol
_atom_site_fract_x
_atom_site_fract_y
_atom_site_fract_z
_atom_site_U_iso_or_equiv
_atom_site_adp_type
_atom_site_occupancy
_atom_site_symmetry_multiplicity
_atom_site_calc_flag
_atom_site_refinement_flags
_atom_site_disorder_assembly
_atom_site_disorder_group
Ag1 Ag 0.376785(9) 0.377742(11) 0.435391(12) 0.03937(8) Uani 1 1 d . . .
Ag2 Ag 0.384285(10) 0.375962(12) 0.564260(15) 0.05313(11) Uani 1 1 d . . .
N1 N 0.34510(11) 0.33906(12) 0.62044(14) 0.0443(9) Uani 1 1 d . . .
N2 N 0.30101(12) 0.29064(14) 0.67889(16) 0.0546(10) Uani 1 1 d . . .
N3 N 0.37578(10) 0.30622(11) 0.53704(13) 0.0386(8) Uani 1 1 d . . .
N4 N 0.38854(12) 0.28672(13) 0.49352(17) 0.0545(11) Uani 1 1 d . . .
N5 N 0.45933(9) 0.36088(10) 0.50775(12) 0.0314(7) Uani 1 1 d . . .
N6 N 0.44268(10) 0.37650(12) 0.46011(13) 0.0395(8) Uani 1 1 d . . .
N7 N 0.41079(10) 0.41408(12) 0.37490(14) 0.0411(8) Uani 1 1 d . . .
N8 N 0.45969(10) 0.44708(11) 0.30643(14) 0.0395(8) Uani 1 1 d . . .
N9 N 0.33891(11) 0.33496(11) 0.37572(13) 0.0399(8) Uani 1 1 d . . .
N10 N 0.28449(10) 0.28786(11) 0.31463(12) 0.0374(8) Uani 1 1 d . . .
N11 N 0.31497(10) 0.36977(10) 0.46050(14) 0.0370(8) Uani 1 1 d . . .
N12 N 0.30069(10) 0.38573(12) 0.50533(14) 0.0413(9) Uani 1 1 d . . .
N13 N 0.36818(12) 0.46229(13) 0.49547(15) 0.0480(10) Uani 1 1 d . . .
N14 N 0.38281(11) 0.44792(12) 0.54259(14) 0.0449(9) Uani 1 1 d . . .
N15 N 0.42069(11) 0.41710(12) 0.62692(15) 0.0464(10) Uani 1 1 d . . .
N16 N 0.45849(11) 0.47329(12) 0.69818(14) 0.0438(9) Uani 1 1 d . . .
C1 C 0.32985(13) 0.35523(12) 0.66168(16) 0.0384(10) Uani 1 1 d . . .
H1A H 0.3344 0.3836 0.6710 0.046 Uiso 1 1 calc R . .
C2 C 0.30809(14) 0.33024(15) 0.68913(18) 0.0464(11) Uani 1 1 d . . .
H2A H 0.2975 0.3421 0.7172 0.056 Uiso 1 1 calc R . .
C3 C 0.31684(13) 0.27359(15) 0.63577(18) 0.0464(11) Uani 1 1 d . . .
H3A H 0.3129 0.2448 0.6279 0.056 Uiso 1 1 calc R . .
C4 C 0.33741(13) 0.29787(14) 0.60586(18) 0.0434(10) Uani 1 1 d . . .
C5 C 0.35320(11) 0.28176(13) 0.56103(15) 0.0325(9) Uani 1 1 d . . .
C6 C 0.34272(13) 0.23518(15) 0.54256(17) 0.0442(11) Uani 1 1 d . . .
H6A H 0.3554 0.2292 0.5123 0.066 Uiso 1 1 calc R . .
H6B H 0.3148 0.2327 0.5356 0.066 Uiso 1 1 calc R . .
H6C H 0.3515 0.2151 0.5685 0.066 Uiso 1 1 calc R . .
C7 C 0.42314(14) 0.29643(13) 0.48402(18) 0.0443(12) Uani 1 1 d . . .
C8 C 0.43736(14) 0.27872(14) 0.43764(17) 0.0427(11) Uani 1 1 d . . .
C9 C 0.41137(17) 0.25834(15) 0.40243(17) 0.0512(12) Uani 1 1 d . . .
H9A H 0.3850 0.2557 0.4084 0.061 Uiso 1 1 calc R . .
C10 C 0.42489(14) 0.24190(15) 0.35811(17) 0.0464(12) Uani 1 1 d . . .
H10D H 0.4077 0.2277 0.3347 0.056 Uiso 1 1 calc R . .
C11 C 0.46412(12) 0.24681(13) 0.34903(16) 0.0370(9) Uani 1 1 d . . .
H11A H 0.4731 0.2364 0.3191 0.044 Uiso 1 1 calc R . .
C12 C 0.49005(13) 0.26726(13) 0.38465(15) 0.0373(9) Uani 1 1 d . . .
H12A H 0.5164 0.2702 0.3788 0.045 Uiso 1 1 calc R . .
C13 C 0.47636(13) 0.28319(14) 0.42888(17) 0.0419(10) Uani 1 1 d . . .
H13A H 0.4935 0.2969 0.4527 0.050 Uiso 1 1 calc R . .
C14 C 0.48737(13) 0.33237(15) 0.60360(17) 0.0436(11) Uani 1 1 d . . .
H14A H 0.4917 0.3608 0.5954 0.052 Uiso 1 1 calc R . .
C15 C 0.50257(12) 0.31487(13) 0.65063(17) 0.0384(10) Uani 1 1 d . . .
H15A H 0.5165 0.3320 0.6746 0.046 Uiso 1 1 calc R . .
C16 C 0.49643(14) 0.27155(16) 0.66062(19) 0.0495(12) Uani 1 1 d . . .
H16A H 0.5059 0.2596 0.6914 0.059 Uiso 1 1 calc R . .
C17 C 0.47640(13) 0.24735(15) 0.62471(15) 0.0406(10) Uani 1 1 d . . .
H17A H 0.4742 0.2182 0.6306 0.049 Uiso 1 1 calc R . .
C18 C 0.45970(12) 0.26310(15) 0.58141(17) 0.0409(10) Uani 1 1 d . . .
H18A H 0.4443 0.2458 0.5592 0.049 Uiso 1 1 calc R . .
C19 C 0.46558(12) 0.30528(12) 0.57013(15) 0.0330(9) Uani 1 1 d . . .
C20 C 0.45006(13) 0.32275(15) 0.51992(17) 0.0437(10) Uani 1 1 d . . .
C21 C 0.46748(12) 0.39810(13) 0.43320(17) 0.0386(10) Uani 1 1 d . . .
C22 C 0.51083(13) 0.39735(15) 0.44524(17) 0.0442(11) Uani 1 1 d . . .
H22A H 0.5168 0.3855 0.4784 0.066 Uiso 1 1 calc R . .
H22B H 0.5209 0.4260 0.4444 0.066 Uiso 1 1 calc R . .
H22C H 0.5227 0.3801 0.4207 0.066 Uiso 1 1 calc R . .
C23 C 0.45014(12) 0.41503(12) 0.38418(15) 0.0326(9) Uani 1 1 d . . .
C24 C 0.47475(13) 0.43062(15) 0.35172(17) 0.0426(10) Uani 1 1 d . . .
H24A H 0.5017 0.4302 0.3600 0.051 Uiso 1 1 calc R . .
C25 C 0.42168(16) 0.44722(16) 0.29529(17) 0.0513(12) Uani 1 1 d . . .
H25A H 0.4107 0.4592 0.2652 0.062 Uiso 1 1 calc R . .
C26 C 0.39746(13) 0.42821(14) 0.33124(17) 0.0422(11) Uani 1 1 d . . .
H26A H 0.3706 0.4260 0.3223 0.051 Uiso 1 1 calc R . .
C27 C 0.34887(14) 0.31998(17) 0.33149(19) 0.0521(12) Uani 1 1 d . . .
H27A H 0.3736 0.3255 0.3207 0.062 Uiso 1 1 calc R . .
C28 C 0.32001(12) 0.29449(14) 0.29988(17) 0.0399(10) Uani 1 1 d . . .
H28A H 0.3268 0.2830 0.2694 0.048 Uiso 1 1 calc R . .
C29 C 0.27600(13) 0.30226(15) 0.35852(17) 0.0444(11) Uani 1 1 d . . .
H29A H 0.2513 0.2970 0.3695 0.053 Uiso 1 1 calc R . .
C30 C 0.30358(13) 0.32558(14) 0.38967(17) 0.0423(11) Uani 1 1 d . . .
C31 C 0.29163(13) 0.34315(13) 0.4387(2) 0.0489(12) Uani 1 1 d . . .
C32 C 0.25265(14) 0.33038(16) 0.4577(2) 0.0518(12) Uani 1 1 d . . .
H32A H 0.2495 0.3443 0.4894 0.078 Uiso 1 1 calc R . .
H32B H 0.2520 0.3000 0.4623 0.078 Uiso 1 1 calc R . .
H32C H 0.2317 0.3388 0.4333 0.078 Uiso 1 1 calc R . .
C33 C 0.30807(12) 0.42485(15) 0.51629(17) 0.0409(10) Uani 1 1 d . . .
C34 C 0.29390(12) 0.44230(13) 0.56308(14) 0.0345(9) Uani 1 1 d . . .
C35 C 0.30165(15) 0.48625(15) 0.57442(17) 0.0472(11) Uani 1 1 d . . .
H35A H 0.3165 0.5039 0.5551 0.057 Uiso 1 1 calc R . .
C36 C 0.28418(14) 0.49989(15) 0.61842(18) 0.0454(11) Uani 1 1 d . . .
H36A H 0.2875 0.5285 0.6271 0.054 Uiso 1 1 calc R . .
C37 C 0.26338(14) 0.47618(15) 0.64901(18) 0.0470(11) Uani 1 1 d . . .
H37A H 0.2556 0.4866 0.6796 0.056 Uiso 1 1 calc R . .
C38 C 0.25406(14) 0.43449(16) 0.63178(18) 0.0467(11) Uani 1 1 d . . .
H38A H 0.2367 0.4186 0.6495 0.056 Uiso 1 1 calc R . .
C39 C 0.26923(12) 0.41537(12) 0.58980(14) 0.0290(8) Uani 1 1 d . . .
H39A H 0.2636 0.3873 0.5801 0.035 Uiso 1 1 calc R . .
C40 C 0.33951(14) 0.49115(15) 0.40284(17) 0.0451(11) Uani 1 1 d . . .
H40A H 0.3657 0.4960 0.4134 0.054 Uiso 1 1 calc R . .
C41 C 0.32145(13) 0.50620(15) 0.35599(17) 0.0442(11) Uani 1 1 d . . .
H41A H 0.3353 0.5244 0.3361 0.053 Uiso 1 1 calc R . .
C42 C 0.28378(13) 0.49429(14) 0.33959(16) 0.0402(10) Uani 1 1 d . . .
H42A H 0.2743 0.5014 0.3067 0.048 Uiso 1 1 calc R . .
C43 C 0.25940(14) 0.47222(15) 0.36961(17) 0.0431(10) Uani 1 1 d . . .
H43A H 0.2334 0.4668 0.3582 0.052 Uiso 1 1 calc R . .
C44 C 0.27535(13) 0.45753(14) 0.41965(17) 0.0418(10) Uani 1 1 d . . .
H44A H 0.2607 0.4423 0.4416 0.050 Uiso 1 1 calc R . .
C45 C 0.31432(14) 0.46855(16) 0.43112(18) 0.0480(12) Uani 1 1 d . . .
C46 C 0.33048(14) 0.45215(16) 0.4808(2) 0.0516(13) Uani 1 1 d . . .
C47 C 0.40506(11) 0.47427(12) 0.57124(16) 0.0339(9) Uani 1 1 d . . .
C48 C 0.40802(12) 0.52011(14) 0.55443(17) 0.0396(10) Uani 1 1 d . . .
H48A H 0.3939 0.5236 0.5218 0.059 Uiso 1 1 calc R . .
H48B H 0.4351 0.5274 0.5522 0.059 Uiso 1 1 calc R . .
H48C H 0.3969 0.5385 0.5786 0.059 Uiso 1 1 calc R . .
C49 C 0.42303(13) 0.45858(15) 0.61864(16) 0.0418(10) Uani 1 1 d . . .
C50 C 0.44270(12) 0.48596(15) 0.65318(17) 0.0412(10) Uani 1 1 d . . .
H50A H 0.4449 0.5146 0.6444 0.049 Uiso 1 1 calc R . .
C51 C 0.45496(13) 0.43185(14) 0.71008(18) 0.0430(11) Uani 1 1 d . . .
H51A H 0.4649 0.4218 0.7416 0.052 Uiso 1 1 calc R . .
C52 C 0.43620(13) 0.40402(14) 0.67452(15) 0.0384(10) Uani 1 1 d . . .
H52A H 0.4340 0.3754 0.6832 0.046 Uiso 1 1 calc R . .
Ag3 Ag 0.150800(10) 0.341843(12) 0.034222(13) 0.04411(9) Uani 1 1 d . . .
Ag4 Ag 0.103032(10) 0.424600(10) 0.026758(13) 0.04125(8) Uani 1 1 d . . .
N21 N 0.08095(11) 0.46155(14) -0.04454(16) 0.0530(11) Uani 1 1 d . . .
N22 N 0.06763(10) 0.50044(11) -0.13652(13) 0.0381(8) Uani 1 1 d . . .
N23 N 0.07841(11) 0.37539(13) -0.04025(15) 0.0476(10) Uani 1 1 d . . .
N24 N 0.08327(11) 0.33126(12) -0.04039(16) 0.0494(10) Uani 1 1 d . . .
N25 N 0.06076(11) 0.34000(11) 0.08053(17) 0.0480(10) Uani 1 1 d . . .
N26 N 0.10006(11) 0.33194(12) 0.08939(13) 0.0441(9) Uani 1 1 d . . .
N27 N 0.17870(10) 0.32830(12) 0.11404(14) 0.0414(9) Uani 1 1 d . . .
N28 N 0.20793(11) 0.28679(11) 0.20285(14) 0.0421(9) Uani 1 1 d . . .
N29 N 0.09101(12) 0.43404(12) 0.10803(14) 0.0455(9) Uani 1 1 d . . .
N30 N 0.07380(11) 0.45074(12) 0.20813(14) 0.0441(9) Uani 1 1 d . . .
N31 N 0.16579(11) 0.42965(12) 0.08088(15) 0.0458(9) Uani 1 1 d . . .
N32 N 0.20627(11) 0.42225(13) 0.07333(15) 0.0462(9) Uani 1 1 d . . .
N33 N 0.16870(10) 0.41610(10) -0.04683(11) 0.0287(7) Uani 1 1 d . . .
N34 N 0.17649(11) 0.37332(13) -0.03418(14) 0.0460(9) Uani 1 1 d . . .
N35 N 0.18048(12) 0.28877(12) -0.01153(14) 0.0454(9) Uani 1 1 d . . .
N36 N 0.21644(11) 0.23273(12) -0.07005(13) 0.0407(8) Uani 1 1 d . . .
C53 C 0.07650(16) 0.50592(19) -0.0454(2) 0.0621(14) Uani 1 1 d . . .
H53A H 0.0776 0.5219 -0.0157 0.075 Uiso 1 1 calc R . .
C54 C 0.07034(13) 0.52544(15) -0.09323(17) 0.0446(11) Uani 1 1 d . . .
H54A H 0.0681 0.5550 -0.0958 0.053 Uiso 1 1 calc R . .
C55 C 0.07132(13) 0.45889(15) -0.13454(17) 0.0435(11) Uani 1 1 d . . .
H55A H 0.0689 0.4421 -0.1637 0.052 Uiso 1 1 calc R . .
C56 C 0.07929(13) 0.44035(15) -0.08500(17) 0.0426(10) Uani 1 1 d . . .
C57 C 0.07955(14) 0.39459(13) -0.08313(18) 0.0434(11) Uani 1 1 d . . .
C58 C 0.08094(15) 0.36454(15) -0.13063(17) 0.0471(11) Uani 1 1 d . . .
H58A H 0.0808 0.3352 -0.1199 0.071 Uiso 1 1 calc R . .
H58B H 0.1044 0.3701 -0.1471 0.071 Uiso 1 1 calc R . .
H58C H 0.0584 0.3699 -0.1539 0.071 Uiso 1 1 calc R . .
C59 C 0.06811(16) 0.31243(15) -0.00231(18) 0.0501(12) Uani 1 1 d . . .
C60 C 0.07348(13) 0.26431(15) -0.00465(17) 0.0435(11) Uani 1 1 d . . .
C61 C 0.08723(12) 0.24245(13) -0.04552(16) 0.0362(9) Uani 1 1 d . . .
H61A H 0.0928 0.2572 -0.0746 0.043 Uiso 1 1 calc R . .
C62 C 0.09260(12) 0.19860(13) -0.04263(16) 0.0384(10) Uani 1 1 d . . .
H62A H 0.1019 0.1840 -0.0698 0.046 Uiso 1 1 calc R . .
C63 C 0.08424(13) 0.17642(15) 0.00019(17) 0.0435(11) Uani 1 1 d . . .
H63A H 0.0881 0.1470 0.0019 0.052 Uiso 1 1 calc R . .
C64 C 0.07011(14) 0.19803(14) 0.04070(18) 0.0453(11) Uani 1 1 d . . .
H64A H 0.0641 0.1830 0.0694 0.054 Uiso 1 1 calc R . .
C65 C 0.06492(12) 0.24228(13) 0.03855(17) 0.0385(10) Uani 1 1 d . . .
H65A H 0.0558 0.2569 0.0659 0.046 Uiso 1 1 calc R . .
C66 C -0.01248(14) 0.33176(15) -0.02675(19) 0.0485(11) Uani 1 1 d . . .
H66A H 0.0042 0.3253 -0.0517 0.058 Uiso 1 1 calc R . .
C67 C -0.05479(13) 0.33432(14) -0.04099(16) 0.0401(10) Uani 1 1 d . . .
H67A H -0.0663 0.3269 -0.0729 0.048 Uiso 1 1 calc R . .
C68 C -0.07518(13) 0.34838(15) -0.00321(17) 0.0426(11) Uani 1 1 d . . .
H68A H -0.1022 0.3514 -0.0099 0.051 Uiso 1 1 calc R . .
C69 C -0.05928(13) 0.35880(15) 0.04495(18) 0.0437(11) Uani 1 1 d . . .
H69A H -0.0753 0.3699 0.0685 0.052 Uiso 1 1 calc R . .
C70 C -0.01957(13) 0.35289(15) 0.05843(17) 0.0422(10) Uani 1 1 d . . .
H70A H -0.0095 0.3588 0.0914 0.051 Uiso 1 1 calc R . .
C71 C 0.00444(13) 0.33882(14) 0.02465(17) 0.0409(10) Uani 1 1 d . . .
C72 C 0.04451(13) 0.33100(14) 0.03108(18) 0.0433(11) Uani 1 1 d . . .
C73 C 0.11222(12) 0.32176(13) 0.13401(14) 0.0339(9) Uani 1 1 d . . .
C74 C 0.08390(14) 0.31703(17) 0.1747(2) 0.0555(13) Uani 1 1 d . . .
H74A H 0.0577 0.3228 0.1604 0.083 Uiso 1 1 calc R . .
H74B H 0.0908 0.3369 0.2016 0.083 Uiso 1 1 calc R . .
H74C H 0.0852 0.2884 0.1877 0.083 Uiso 1 1 calc R . .
C75 C 0.15339(15) 0.31450(16) 0.14675(16) 0.0500(12) Uani 1 1 d . . .
C76 C 0.16940(13) 0.29416(14) 0.19166(16) 0.0416(10) Uani 1 1 d . . .
H76A H 0.1521 0.2853 0.2150 0.050 Uiso 1 1 calc R . .
C77 C 0.23258(15) 0.30192(17) 0.16879(19) 0.0544(13) Uani 1 1 d . . .
H77A H 0.2594 0.2967 0.1742 0.065 Uiso 1 1 calc R . .
C78 C 0.21897(13) 0.32411(14) 0.12773(17) 0.0422(11) Uani 1 1 d . . .
H78A H 0.2368 0.3371 0.1078 0.051 Uiso 1 1 calc R . .
C79 C 0.05610(14) 0.43953(16) 0.11997(17) 0.0464(11) Uani 1 1 d . . .
H79A H 0.0358 0.4392 0.0943 0.056 Uiso 1 1 calc R . .
C80 C 0.04605(14) 0.44654(14) 0.17347(16) 0.0407(10) Uani 1 1 d . . .
H80A H 0.0200 0.4478 0.1811 0.049 Uiso 1 1 calc R . .
C81 C 0.11277(13) 0.44717(14) 0.19472(18) 0.0428(10) Uani 1 1 d . . .
H81A H 0.1331 0.4497 0.2202 0.051 Uiso 1 1 calc R . .
C82 C 0.12271(15) 0.43977(15) 0.14358(18) 0.0485(12) Uani 1 1 d . . .
C83 C 0.16196(12) 0.43197(15) 0.12802(17) 0.0424(11) Uani 1 1 d . . .
C84 C 0.19291(13) 0.43488(14) 0.17210(17) 0.0405(10) Uani 1 1 d . . .
H84A H 0.2183 0.4296 0.1603 0.061 Uiso 1 1 calc R . .
H84B H 0.1876 0.4140 0.1972 0.061 Uiso 1 1 calc R . .
H84C H 0.1925 0.4629 0.1867 0.061 Uiso 1 1 calc R . .
C85 C 0.21520(15) 0.42612(15) 0.02916(18) 0.0463(11) Uani 1 1 d . . .
C86 C 0.25382(14) 0.41887(14) 0.01648(18) 0.0446(11) Uani 1 1 d . . .
C87 C 0.28019(14) 0.40153(15) 0.05386(19) 0.0474(11) Uani 1 1 d . . .
H87A H 0.2720 0.3951 0.0856 0.057 Uiso 1 1 calc R . .
C88 C 0.31897(13) 0.39378(15) 0.04367(18) 0.0452(11) Uani 1 1 d . . .
H88A H 0.3366 0.3823 0.0687 0.054 Uiso 1 1 calc R . .
C89 C 0.33108(14) 0.40316(15) -0.00350(19) 0.0474(11) Uani 1 1 d . . .
H89A H 0.3570 0.3982 -0.0101 0.057 Uiso 1 1 calc R . .
C90 C 0.30488(14) 0.42002(15) -0.04134(18) 0.0475(12) Uani 1 1 d . . .
H90A H 0.3131 0.4258 -0.0733 0.057 Uiso 1 1 calc R . .
C91 C 0.26635(16) 0.42813(18) -0.0311(2) 0.0581(13) Uani 1 1 d . . .
H91A H 0.2488 0.4398 -0.0561 0.070 Uiso 1 1 calc R . .
C92 C 0.16967(13) 0.50095(14) -0.07558(16) 0.0396(10) Uani 1 1 d . . .
H92A H 0.1653 0.4816 -0.1021 0.047 Uiso 1 1 calc R . .
C93 C 0.16436(13) 0.54408(15) -0.08442(17) 0.0438(10) Uani 1 1 d . . .
H93A H 0.1567 0.5538 -0.1169 0.053 Uiso 1 1 calc R . .
C94 C 0.17050(13) 0.57300(14) -0.04471(18) 0.0416(10) Uani 1 1 d . . .
H94A H 0.1667 0.6021 -0.0506 0.050 Uiso 1 1 calc R . .
C95 C 0.18227(15) 0.55854(16) 0.00359(19) 0.0522(12) Uani 1 1 d . . .
H95A H 0.1864 0.5780 0.0301 0.063 Uiso 1 1 calc R . .
C96 C 0.18797(13) 0.51526(15) 0.01265(18) 0.0442(10) Uani 1 1 d . . .
H96A H 0.1961 0.5056 0.0451 0.053 Uiso 1 1 calc R . .
C97 C 0.18147(12) 0.48628(15) -0.02723(16) 0.0422(11) Uani 1 1 d . . .
C98 C 0.18882(12) 0.44088(14) -0.01405(16) 0.0375(10) Uani 1 1 d . . .
C99 C 0.18794(12) 0.34582(15) -0.06783(16) 0.0409(10) Uani 1 1 d . . .
C100 C 0.19933(13) 0.35790(14) -0.12235(16) 0.0408(10) Uani 1 1 d . . .
H10E H 0.1945 0.3878 -0.1283 0.061 Uiso 1 1 calc R . .
H10F H 0.1838 0.3414 -0.1471 0.061 Uiso 1 1 calc R . .
H10G H 0.2266 0.3519 -0.1249 0.061 Uiso 1 1 calc R . .
C101 C 0.19364(13) 0.30177(14) -0.05375(16) 0.0386(10) Uani 1 1 d . . .
C102 C 0.21085(13) 0.27368(14) -0.08168(15) 0.0384(10) Uani 1 1 d . . .
H10A H 0.2198 0.2833 -0.1119 0.046 Uiso 1 1 calc R . .
C103 C 0.20361(12) 0.22060(13) -0.02609(16) 0.0376(10) Uani 1 1 d . . .
H10B H 0.2081 0.1927 -0.0149 0.045 Uiso 1 1 calc R . .
C104 C 0.18423(13) 0.24777(14) 0.00268(16) 0.0412(10) Uani 1 1 d . . .
H10C H 0.1736 0.2382 0.0319 0.049 Uiso 1 1 calc R . .
Ag7 Ag 0.066239(9) 0.466840(10) 0.286901(12) 0.03761(8) Uani 1 1 d . . .
Ag6 Ag 0.233554(9) 0.251167(11) 0.270812(12) 0.03977(8) Uani 1 1 d . . .
Ag5 Ag 0.5000 0.520521(17) 0.7500 0.04236(11) Uani 1 2 d S . .
B1 B 0.20275(15) 0.69219(17) 0.08789(19) 0.0413(11) Uani 1 1 d . . .
B2 B 0.82320(15) 0.18862(15) 0.35219(19) 0.0402(11) Uani 1 1 d . . .
B3 B 0.09900(16) 0.09187(17) 0.8424(2) 0.0451(12) Uani 1 1 d . . .
B4 B 0.65327(15) 0.84683(14) 0.3225(2) 0.0392(11) Uani 1 1 d . . .
B5 B 0.16479(15) 0.52793(17) 0.27824(19) 0.0432(12) Uani 1 1 d . . .
B6 B 0.53749(15) 0.55016(14) 0.09063(19) 0.0386(11) Uani 1 1 d . . .
B7 B 0.1199(4) 0.5501(4) 0.1134(5) 0.060(3) Uani 0.50 1 d P . .
F11 F 0.18827(7) 0.66602(7) 0.05108(9) 0.0378(5) Uani 1 1 d . . .
F12 F 0.19222(7) 0.73209(8) 0.07599(9) 0.0424(6) Uani 1 1 d . . .
F13 F 0.24138(7) 0.68914(7) 0.09408(9) 0.0408(6) Uani 1 1 d . . .
F14 F 0.18726(8) 0.68166(9) 0.13143(11) 0.0604(7) Uani 1 1 d . . .
F21 F 0.78900(9) 0.20452(9) 0.37210(11) 0.0629(8) Uani 1 1 d . . .
F22 F 0.81978(7) 0.19533(8) 0.29846(9) 0.0463(6) Uani 1 1 d . . .
F23 F 0.82698(6) 0.14470(7) 0.36225(8) 0.0351(5) Uani 1 1 d . . .
F24 F 0.85594(7) 0.21075(8) 0.37367(9) 0.0464(6) Uani 1 1 d . . .
F31 F 0.09786(7) 0.10253(7) 0.89268(9) 0.0470(6) Uani 1 1 d . . .
F32 F 0.12021(7) 0.05432(8) 0.83899(9) 0.0472(6) Uani 1 1 d . . .
F33 F 0.11727(8) 0.12344(8) 0.81733(9) 0.0514(7) Uani 1 1 d . . .
F34 F 0.06148(7) 0.08510(8) 0.82040(9) 0.0433(6) Uani 1 1 d . . .
F41 F 0.65640(6) 0.86926(7) 0.27839(8) 0.0377(5) Uani 1 1 d . . .
F42 F 0.68960(7) 0.84360(7) 0.34603(8) 0.0390(5) Uani 1 1 d . . .
F43 F 0.62853(7) 0.86840(8) 0.35210(9) 0.0446(6) Uani 1 1 d . . .
F44 F 0.63810(7) 0.80693(8) 0.31129(9) 0.0472(6) Uani 1 1 d . . .
F51 F 0.16213(6) 0.48581(7) 0.29255(9) 0.0389(5) Uani 1 1 d . . .
F52 F 0.18645(7) 0.52963(8) 0.23703(10) 0.0492(6) Uani 1 1 d . . .
F53 F 0.18372(7) 0.55066(7) 0.31792(8) 0.0400(5) Uani 1 1 d . . .
F54 F 0.12729(7) 0.54435(8) 0.26678(9) 0.0431(6) Uani 1 1 d . . .
F61 F 0.49985(6) 0.56554(7) 0.08801(8) 0.0344(5) Uani 1 1 d . . .
F62 F 0.56504(7) 0.57756(8) 0.07454(9) 0.0444(6) Uani 1 1 d . . .
F63 F 0.54866(7) 0.53786(7) 0.13986(9) 0.0411(6) Uani 1 1 d . . .
F64 F 0.53621(7) 0.51292(8) 0.06295(9) 0.0467(6) Uani 1 1 d . . .
F71 F 0.09763(13) 0.54275(14) 0.15419(16) 0.0351(10) Uani 0.50 1 d P . .
F72 F 0.15299(15) 0.52409(18) 0.1210(2) 0.0567(14) Uani 0.50 1 d P . .
F73 F 0.13137(16) 0.59229(17) 0.11485(18) 0.0522(13) Uani 0.50 1 d P . .
F74 F 0.09926(15) 0.53989(16) 0.07000(19) 0.0470(12) Uani 0.50 1 d P . .
O1 O 0.27519(9) 0.20427(9) 0.21925(11) 0.0441(7) Uani 1 1 d . . .
H1B H 0.2604 0.1881 0.2002 0.053 Uiso 1 1 d R . .
H1C H 0.2903 0.1891 0.2390 0.053 Uiso 1 1 d R . .
O2 O 0.3636(2) 0.1745(3) 0.2758(3) 0.069(2) Uani 0.50 1 d P . .
H2B H 0.3755 0.1589 0.2557 0.082 Uiso 0.50 1 d PR . .
H2D H 0.3602 0.1606 0.3027 0.082 Uiso 0.50 1 d PR . .
O3 O 0.9700(2) 0.2321(2) 0.7229(3) 0.071(2) Uani 0.50 1 d P . .
H3B H 0.9574 0.2192 0.7446 0.085 Uiso 0.50 1 d PR . .
H3D H 0.9712 0.2586 0.7299 0.085 Uiso 0.50 1 d PR . .
O4 O 0.6111(2) 0.2485(2) 0.3010(3) 0.067(2) Uani 0.50 1 d P . .
H4D H 0.5870 0.2543 0.2936 0.080 Uiso 0.50 1 d PR . .
H4C H 0.6240 0.2533 0.2754 0.080 Uiso 0.50 1 d PR . .
O5 O 0.0617(3) 0.6282(2) 0.2222(3) 0.074(2) Uani 0.50 1 d P . .
H5A H 0.0663 0.6533 0.2332 0.089 Uiso 0.50 1 d PR . .
H5C H 0.0446 0.6164 0.2393 0.089 Uiso 0.50 1 d PR . .
O6 O 0.5000 0.34373(17) 0.2500 0.0652(14) Uani 1 2 d S . .
H6E H 0.5141 0.3506 0.2767 0.078 Uiso 0.50 1 d PR . .
H6F H 0.4951 0.3171 0.2504 0.078 Uiso 0.50 1 d PR . .
O7 O 0.97926(19) 0.5527(2) 0.2405(3) 0.0560(17) Uani 0.50 1 d P . .
H7A H 0.9957 0.5323 0.2423 0.067 Uiso 0.50 1 d PR . .
H7C H 0.9840 0.5694 0.2657 0.067 Uiso 0.50 1 d PR . .
O8 O 0.2923(2) 0.6001(2) 0.7295(3) 0.0597(18) Uani 0.50 1 d P . .
H8A H 0.2951 0.6185 0.7531 0.072 Uiso 0.50 1 d PR . .
H8B H 0.2735 0.6074 0.7083 0.072 Uiso 0.50 1 d PR . .
O9 O 0.0112(2) 0.3578(3) 0.2823(3) 0.067(2) Uani 0.50 1 d P . .
H9B H -0.0109 0.3661 0.2912 0.080 Uiso 0.50 1 d PR . .
H9D H 0.0134 0.3310 0.2866 0.080 Uiso 0.50 1 d PR . .
O10 O 0.0582(2) 0.3911(2) 0.3271(3) 0.0654(19) Uani 0.50 1 d P . .
H10K H 0.0672 0.3864 0.2986 0.078 Uiso 0.50 1 d PR . .
H10H H 0.0655 0.3713 0.3477 0.078 Uiso 0.50 1 d PR . .
O11 O 0.3999(2) 0.4025(2) 0.8268(3) 0.0587(18) Uani 0.50 1 d P . .
H11B H 0.4119 0.4263 0.8272 0.070 Uiso 0.50 1 d PR . .
H11C H 0.3887 0.3996 0.8541 0.070 Uiso 0.50 1 d PR . .
O12 O 0.2411(2) 0.1260(2) 0.2052(3) 0.073(2) Uani 0.50 1 d P . .
H12D H 0.2553 0.1104 0.1877 0.088 Uiso 0.50 1 d PR . .
H12C H 0.2185 0.1288 0.1897 0.088 Uiso 0.50 1 d PR . .
O13 O 0.6467(3) 0.5385(3) 0.2732(3) 0.093(3) Uani 0.50 1 d P . .
H13B H 0.6560 0.5512 0.2484 0.112 Uiso 0.50 1 d PR . .
H13C H 0.6218 0.5398 0.2700 0.112 Uiso 0.50 1 d PR . .
O14 O 0.0267(3) 0.5311(3) 0.0678(4) 0.099(3) Uani 0.50 1 d P . .
H14E H 0.0513 0.5314 0.0759 0.119 Uiso 0.50 1 d PR . .
H14D H 0.0152 0.5169 0.0897 0.119 Uiso 0.50 1 d PR . .
O15 O 0.4038(2) 0.2769(2) 0.7281(2) 0.0527(16) Uani 0.50 1 d P . .
H15D H 0.4269 0.2670 0.7275 0.063 Uiso 0.50 1 d PR . .
H15C H 0.3921 0.2641 0.7509 0.063 Uiso 0.50 1 d PR . .

loop_
_atom_site_aniso_label
_atom_site_aniso_U_11
_atom_site_aniso_U_22
_atom_site_aniso_U_33
_atom_site_aniso_U_23
_atom_site_aniso_U_13
_atom_site_aniso_U_12
Ag1 0.03454(17) 0.04658(19) 0.03438(17) -0.01136(14) -0.01287(13) -0.01236(14)
Ag2 0.04125(19) 0.0495(2) 0.0645(2) -0.01979(18) -0.02099(17) 0.00941(16)
N1 0.044(2) 0.047(2) 0.041(2) -0.0014(17) 0.0026(17) -0.0052(17)
N2 0.056(2) 0.054(3) 0.052(3) 0.003(2) -0.005(2) -0.001(2)
N3 0.0348(18) 0.044(2) 0.0345(19) -0.0084(16) -0.0150(15) -0.0106(16)
N4 0.042(2) 0.051(2) 0.066(3) -0.021(2) -0.023(2) 0.0083(19)
N5 0.0309(17) 0.0285(17) 0.0341(18) 0.0127(14) -0.0007(14) 0.0089(13)
N6 0.0341(19) 0.047(2) 0.038(2) -0.0145(16) 0.0055(15) 0.0155(16)
N7 0.0354(19) 0.055(2) 0.034(2) 0.0029(17) 0.0078(15) 0.0010(17)
N8 0.038(2) 0.038(2) 0.044(2) 0.0005(16) 0.0114(16) 0.0252(16)
N9 0.049(2) 0.039(2) 0.0330(19) -0.0149(15) 0.0076(16) 0.0174(16)
N10 0.049(2) 0.0387(19) 0.0273(18) 0.0084(14) 0.0191(15) 0.0271(16)
N11 0.042(2) 0.0237(17) 0.044(2) -0.0062(14) -0.0051(16) -0.0060(14)
N12 0.0384(19) 0.047(2) 0.039(2) -0.0220(17) 0.0021(16) 0.0122(16)
N13 0.050(2) 0.047(2) 0.049(2) -0.0151(18) 0.0165(18) 0.0043(18)
N14 0.046(2) 0.047(2) 0.042(2) 0.0209(18) 0.0070(17) -0.0165(18)
N15 0.046(2) 0.041(2) 0.049(2) -0.0023(17) -0.0128(18) -0.0149(17)
N16 0.049(2) 0.040(2) 0.042(2) 0.0031(17) 0.0037(17) -0.0108(17)
C1 0.052(3) 0.0195(19) 0.046(3) -0.0119(17) 0.021(2) 0.0098(17)
C2 0.050(3) 0.047(3) 0.043(3) 0.020(2) 0.009(2) -0.015(2)
C3 0.048(3) 0.044(3) 0.044(3) 0.001(2) -0.017(2) -0.017(2)
C4 0.046(3) 0.037(2) 0.046(3) 0.001(2) 0.001(2) -0.009(2)
C5 0.030(2) 0.029(2) 0.038(2) -0.0193(17) -0.0016(17) 0.0134(16)
C6 0.043(2) 0.056(3) 0.032(2) -0.008(2) -0.0088(19) -0.010(2)
C7 0.049(3) 0.028(2) 0.052(3) -0.0172(19) -0.022(2) 0.0159(19)
C8 0.051(3) 0.038(2) 0.036(2) 0.0094(19) -0.012(2) 0.000(2)
C9 0.075(3) 0.038(3) 0.040(3) -0.010(2) 0.002(2) -0.010(2)
C10 0.051(3) 0.045(3) 0.039(2) -0.009(2) -0.022(2) 0.016(2)
C11 0.035(2) 0.040(2) 0.037(2) 0.0083(18) 0.0128(18) 0.0156(18)
C12 0.041(2) 0.038(2) 0.033(2) 0.0004(18) 0.0002(18) 0.0088(18)
C13 0.044(2) 0.043(2) 0.039(2) 0.0146(19) 0.0040(19) 0.018(2)
C14 0.049(3) 0.044(3) 0.039(2) -0.021(2) 0.013(2) 0.004(2)
C15 0.037(2) 0.032(2) 0.046(3) -0.0191(19) 0.0011(19) 0.0118(17)
C16 0.046(3) 0.049(3) 0.053(3) -0.005(2) 0.005(2) 0.014(2)
C17 0.049(3) 0.044(2) 0.029(2) -0.0131(19) 0.0034(19) 0.011(2)
C18 0.032(2) 0.046(3) 0.045(3) 0.017(2) 0.0045(19) 0.0027(18)
C19 0.035(2) 0.027(2) 0.039(2) -0.0040(17) 0.0158(17) 0.0142(16)
C20 0.042(2) 0.050(3) 0.042(3) 0.002(2) 0.017(2) 0.010(2)
C21 0.037(2) 0.036(2) 0.044(3) 0.0072(19) 0.0119(19) 0.0116(18)
C22 0.051(3) 0.041(2) 0.039(3) 0.0123(19) -0.010(2) -0.002(2)
C23 0.039(2) 0.031(2) 0.027(2) -0.0138(16) 0.0009(17) 0.0096(17)
C24 0.037(2) 0.050(3) 0.041(3) -0.005(2) 0.0071(19) 0.002(2)
C25 0.067(3) 0.055(3) 0.031(2) -0.020(2) 0.005(2) -0.019(2)
C26 0.044(2) 0.043(2) 0.042(3) -0.007(2) 0.018(2) -0.023(2)
C27 0.043(3) 0.063(3) 0.053(3) 0.009(2) 0.025(2) -0.011(2)
C28 0.038(2) 0.043(2) 0.041(2) 0.0006(19) 0.0147(18) -0.0210(19)
C29 0.038(2) 0.055(3) 0.038(2) -0.013(2) -0.0086(19) -0.006(2)
C30 0.042(2) 0.040(2) 0.047(3) -0.015(2) 0.013(2) -0.019(2)
C31 0.040(2) 0.020(2) 0.088(4) 0.013(2) 0.009(2) -0.0087(18)
C32 0.054(3) 0.043(3) 0.056(3) 0.016(2) -0.010(2) 0.009(2)
C33 0.033(2) 0.047(3) 0.045(3) -0.012(2) 0.0121(19) -0.0176(19)
C34 0.042(2) 0.037(2) 0.0223(19) 0.0034(16) -0.0131(17) 0.0205(18)
C35 0.062(3) 0.043(3) 0.037(2) -0.017(2) 0.009(2) 0.004(2)
C36 0.049(3) 0.038(2) 0.049(3) -0.005(2) 0.006(2) 0.000(2)
C37 0.051(3) 0.049(3) 0.039(3) -0.005(2) -0.007(2) 0.001(2)
C38 0.043(3) 0.054(3) 0.044(3) -0.007(2) 0.010(2) 0.015(2)
C39 0.041(2) 0.0268(19) 0.0201(18) -0.0061(15) 0.0060(16) 0.0023(16)
C40 0.045(2) 0.050(3) 0.043(3) -0.014(2) 0.016(2) 0.020(2)
C41 0.048(3) 0.045(3) 0.040(3) 0.019(2) 0.012(2) -0.009(2)
C42 0.048(2) 0.045(2) 0.028(2) 0.0014(18) 0.0071(18) 0.000(2)
C43 0.044(2) 0.049(3) 0.037(2) -0.0017(19) 0.0040(19) -0.006(2)
C44 0.044(2) 0.037(2) 0.044(3) 0.0050(19) -0.003(2) -0.0028(19)
C45 0.049(3) 0.049(3) 0.042(3) -0.011(2) -0.016(2) -0.013(2)
C46 0.041(3) 0.050(3) 0.060(3) -0.020(2) -0.022(2) 0.011(2)
C47 0.033(2) 0.028(2) 0.041(2) 0.0196(17) -0.0010(17) 0.0084(17)
C48 0.036(2) 0.042(2) 0.042(2) -0.0148(19) 0.0092(18) 0.0107(18)
C49 0.042(2) 0.054(3) 0.030(2) 0.007(2) 0.0099(19) 0.000(2)
C50 0.038(2) 0.041(2) 0.047(3) 0.003(2) 0.0115(19) 0.0110(19)
C51 0.047(2) 0.039(2) 0.045(3) -0.015(2) 0.008(2) 0.017(2)
C52 0.049(2) 0.041(2) 0.026(2) 0.0082(17) 0.0115(18) 0.0131(19)
Ag3 0.04462(19) 0.0488(2) 0.03852(19) 0.00022(15) 0.00075(15) -0.00570(15)
Ag4 0.04493(19) 0.03408(17) 0.04346(19) 0.00373(14) -0.00408(15) -0.00138(14)
N21 0.042(2) 0.067(3) 0.054(3) 0.013(2) 0.0222(19) -0.014(2)
N22 0.042(2) 0.0333(19) 0.041(2) 0.0013(15) 0.0129(16) -0.0221(15)
N23 0.044(2) 0.057(3) 0.040(2) -0.0112(19) -0.0089(17) -0.0087(18)
N24 0.044(2) 0.039(2) 0.065(3) -0.037(2) 0.0095(19) -0.0182(17)
N25 0.040(2) 0.0276(19) 0.077(3) 0.0154(18) 0.0101(19) -0.0092(15)
N26 0.056(2) 0.043(2) 0.030(2) 0.0116(16) -0.0125(17) 0.0132(17)
N27 0.0342(19) 0.050(2) 0.042(2) -0.0137(17) 0.0140(16) -0.0119(16)
N28 0.044(2) 0.0321(19) 0.047(2) 0.0008(16) -0.0174(17) 0.0179(16)
N29 0.057(2) 0.041(2) 0.039(2) -0.0151(16) 0.0085(18) 0.0101(18)
N30 0.048(2) 0.038(2) 0.047(2) -0.0071(17) 0.0080(18) -0.0065(17)
N31 0.045(2) 0.044(2) 0.047(2) -0.0065(17) -0.0059(18) -0.0017(17)
N32 0.045(2) 0.053(2) 0.041(2) -0.0075(18) 0.0119(17) 0.0140(18)
N33 0.0394(18) 0.0278(17) 0.0190(15) -0.0056(12) 0.0033(13) 0.0054(14)
N34 0.047(2) 0.051(2) 0.042(2) -0.0114(17) 0.0121(17) 0.0209(18)
N35 0.055(2) 0.039(2) 0.044(2) 0.0168(17) 0.0153(18) -0.0062(17)
N36 0.044(2) 0.047(2) 0.0313(19) -0.0013(16) 0.0034(16) -0.0007(17)
C53 0.068(3) 0.063(4) 0.052(3) -0.002(3) -0.014(3) -0.011(3)
C54 0.046(3) 0.042(3) 0.046(3) 0.005(2) 0.004(2) -0.011(2)
C55 0.042(2) 0.044(3) 0.043(3) -0.016(2) -0.005(2) 0.013(2)
C56 0.042(2) 0.052(3) 0.032(2) -0.010(2) -0.0097(19) -0.007(2)
C57 0.052(3) 0.031(2) 0.043(3) -0.0126(19) -0.021(2) 0.0133(19)
C58 0.057(3) 0.043(3) 0.038(3) 0.016(2) -0.014(2) -0.001(2)
C59 0.074(3) 0.034(2) 0.041(3) -0.008(2) 0.001(2) -0.006(2)
C60 0.043(2) 0.047(3) 0.037(2) -0.009(2) -0.0180(19) 0.018(2)
C61 0.038(2) 0.036(2) 0.036(2) 0.0098(17) 0.0082(18) 0.0123(18)
C62 0.042(2) 0.036(2) 0.037(2) -0.0001(18) 0.0007(18) 0.0110(18)
C63 0.046(3) 0.043(3) 0.042(3) 0.013(2) 0.002(2) 0.019(2)
C64 0.051(3) 0.038(2) 0.048(3) -0.017(2) 0.010(2) 0.006(2)
C65 0.038(2) 0.033(2) 0.044(2) -0.0206(19) -0.0019(19) 0.0118(17)
C66 0.048(3) 0.043(3) 0.056(3) -0.002(2) 0.007(2) 0.017(2)
C67 0.045(2) 0.045(2) 0.030(2) -0.0141(18) 0.0048(18) 0.0094(19)
C68 0.035(2) 0.050(3) 0.043(3) 0.019(2) 0.0018(19) 0.0034(19)
C69 0.040(2) 0.044(3) 0.049(3) -0.007(2) 0.017(2) 0.012(2)
C70 0.039(2) 0.049(3) 0.041(2) 0.004(2) 0.0203(19) 0.013(2)
C71 0.042(2) 0.038(2) 0.044(3) 0.0115(19) 0.012(2) 0.0164(19)
C72 0.046(3) 0.037(2) 0.045(3) 0.012(2) -0.006(2) 0.004(2)
C73 0.044(2) 0.032(2) 0.026(2) -0.0130(16) 0.0024(17) 0.0095(17)
C74 0.037(3) 0.057(3) 0.073(4) -0.002(3) 0.009(2) 0.003(2)
C75 0.068(3) 0.056(3) 0.027(2) -0.021(2) 0.006(2) -0.014(2)
C76 0.047(3) 0.043(2) 0.037(2) -0.0095(19) 0.017(2) -0.019(2)
C77 0.047(3) 0.069(3) 0.052(3) 0.015(3) 0.026(2) -0.008(2)
C78 0.041(2) 0.043(2) 0.045(3) 0.007(2) 0.0116(19) -0.027(2)
C79 0.041(3) 0.061(3) 0.035(2) -0.009(2) -0.008(2) -0.009(2)
C80 0.046(3) 0.040(2) 0.037(2) -0.0146(19) 0.010(2) -0.0162(19)
C81 0.045(3) 0.038(2) 0.047(3) 0.010(2) 0.016(2) -0.0119(19)
C82 0.058(3) 0.042(3) 0.043(3) 0.016(2) -0.012(2) 0.015(2)
C83 0.030(2) 0.057(3) 0.042(3) -0.017(2) 0.0156(19) -0.022(2)
C84 0.041(2) 0.036(2) 0.041(2) 0.0004(18) -0.0171(19) 0.0174(18)
C85 0.056(3) 0.045(3) 0.039(3) -0.016(2) 0.010(2) 0.010(2)
C86 0.051(3) 0.032(2) 0.051(3) -0.0093(19) 0.007(2) -0.0039(19)
C87 0.045(3) 0.046(3) 0.049(3) -0.004(2) -0.007(2) -0.003(2)
C88 0.039(2) 0.049(3) 0.050(3) -0.007(2) 0.017(2) 0.013(2)
C89 0.045(3) 0.048(3) 0.049(3) -0.008(2) 0.001(2) 0.002(2)
C90 0.049(3) 0.050(3) 0.045(3) -0.011(2) 0.012(2) 0.023(2)
C91 0.058(3) 0.063(3) 0.055(3) 0.019(3) 0.012(3) -0.004(3)
C92 0.043(2) 0.046(3) 0.031(2) -0.0032(18) 0.0071(18) -0.0043(19)
C93 0.047(3) 0.048(3) 0.036(2) -0.001(2) -0.001(2) -0.008(2)
C94 0.043(2) 0.031(2) 0.050(3) 0.0030(19) -0.003(2) 0.0000(18)
C95 0.058(3) 0.048(3) 0.047(3) -0.009(2) -0.016(2) -0.014(2)
C96 0.045(3) 0.046(3) 0.041(3) 0.001(2) 0.0011(19) -0.008(2)
C97 0.033(2) 0.060(3) 0.033(2) 0.019(2) -0.0030(17) 0.012(2)
C98 0.030(2) 0.043(2) 0.040(2) -0.0146(19) 0.0129(18) 0.0118(18)
C99 0.034(2) 0.055(3) 0.035(2) 0.004(2) 0.0108(18) 0.0011(19)
C100 0.039(2) 0.041(2) 0.045(3) 0.0044(19) 0.0184(19) 0.0224(19)
C101 0.043(2) 0.038(2) 0.035(2) -0.0158(18) 0.0089(19) 0.0162(19)
C102 0.049(2) 0.041(2) 0.028(2) 0.0089(17) 0.0194(18) 0.026(2)
C103 0.043(2) 0.028(2) 0.041(2) -0.0055(18) -0.0051(19) -0.0036(18)
C104 0.041(2) 0.047(3) 0.036(2) -0.019(2) 0.0073(19) 0.013(2)
Ag7 0.03348(16) 0.04260(18) 0.03589(17) 0.01710(13) -0.00237(13) 0.00957(13)
Ag6 0.03644(17) 0.04378(18) 0.03991(18) -0.01472(14) 0.00807(13) 0.01325(14)
Ag5 0.0375(2) 0.0563(3) 0.0344(2) 0.000 0.00993(19) 0.000
B1 0.040(3) 0.045(3) 0.041(3) -0.002(2) 0.012(2) 0.013(2)
B2 0.046(3) 0.033(2) 0.043(3) 0.016(2) 0.012(2) -0.013(2)
B3 0.053(3) 0.042(3) 0.042(3) 0.006(2) 0.008(2) 0.026(2)
B4 0.044(3) 0.023(2) 0.048(3) -0.006(2) -0.008(2) -0.0092(19)
B5 0.042(3) 0.049(3) 0.038(3) -0.025(2) 0.001(2) 0.011(2)
B6 0.053(3) 0.023(2) 0.043(3) -0.0144(19) 0.023(2) 0.008(2)
B7 0.063(7) 0.049(7) 0.067(8) 0.024(6) 0.004(6) -0.017(6)
F11 0.0432(13) 0.0254(11) 0.0429(13) -0.0089(9) -0.0072(10) -0.0062(9)
F12 0.0411(13) 0.0467(14) 0.0391(13) -0.0196(11) 0.0019(10) 0.0141(11)
F13 0.0557(15) 0.0224(11) 0.0471(14) -0.0136(10) 0.0219(11) 0.0092(10)
F14 0.0588(17) 0.0576(17) 0.0659(18) 0.0175(14) 0.0105(14) -0.0188(13)
F21 0.0678(19) 0.0577(18) 0.0601(18) 0.0029(14) -0.0145(15) 0.0120(14)
F22 0.0534(15) 0.0404(14) 0.0447(14) 0.0022(11) 0.0018(12) -0.0089(11)
F23 0.0318(11) 0.0313(11) 0.0408(12) -0.0210(9) -0.0049(9) 0.0178(9)
F24 0.0440(13) 0.0583(16) 0.0346(13) -0.0083(11) -0.0117(10) -0.0106(12)
F31 0.0559(15) 0.0324(13) 0.0484(15) -0.0176(11) -0.0219(12) 0.0180(11)
F32 0.0550(15) 0.0480(15) 0.0355(13) 0.0131(11) -0.0138(11) -0.0024(12)
F33 0.0775(18) 0.0350(13) 0.0415(14) -0.0114(11) 0.0031(13) -0.0117(12)
F34 0.0468(14) 0.0451(14) 0.0344(13) -0.0065(10) -0.0192(11) 0.0176(11)
F41 0.0384(12) 0.0394(13) 0.0369(12) 0.0099(10) 0.0124(10) 0.0158(10)
F42 0.0455(13) 0.0374(13) 0.0335(12) 0.0013(10) -0.0009(10) 0.0080(10)
F43 0.0466(14) 0.0474(14) 0.0399(13) 0.0144(11) 0.0037(11) 0.0204(11)
F44 0.0516(15) 0.0449(14) 0.0464(14) -0.0180(11) 0.0115(12) 0.0042(11)
F51 0.0357(12) 0.0348(13) 0.0457(13) -0.0206(10) 0.0006(10) 0.0137(9)
F52 0.0482(14) 0.0443(14) 0.0556(16) -0.0012(12) 0.0068(12) 0.0157(11)
F53 0.0488(14) 0.0423(13) 0.0291(12) -0.0108(10) 0.0038(10) 0.0087(10)
F54 0.0347(12) 0.0463(14) 0.0488(14) 0.0156(11) 0.0060(11) 0.0058(10)
F61 0.0373(12) 0.0309(11) 0.0372(12) -0.0083(9) 0.0165(10) 0.0134(9)
F62 0.0386(13) 0.0548(15) 0.0416(14) 0.0017(11) 0.0143(11) 0.0155(11)
F63 0.0427(13) 0.0396(13) 0.0428(14) 0.0113(10) 0.0141(11) 0.0178(10)
F64 0.0511(14) 0.0401(13) 0.0467(14) 0.0124(11) -0.0097(11) 0.0024(11)
F71 0.042(2) 0.034(2) 0.029(2) -0.0096(18) 0.0030(19) 0.0113(19)
F72 0.041(3) 0.054(3) 0.076(4) -0.002(3) 0.012(3) 0.006(2)
F73 0.069(3) 0.058(3) 0.030(3) -0.022(2) 0.008(2) -0.014(3)
F74 0.053(3) 0.045(3) 0.045(3) -0.007(2) 0.021(2) -0.018(2)
O1 0.0488(17) 0.0439(17) 0.0380(16) -0.0193(13) -0.0071(13) 0.0182(13)
O2 0.063(5) 0.083(5) 0.058(5) -0.021(4) -0.013(4) -0.008(4)
O3 0.082(5) 0.054(4) 0.072(5) -0.021(4) -0.019(4) 0.020(4)
O4 0.075(5) 0.064(5) 0.059(4) 0.023(4) -0.015(4) -0.005(4)
O5 0.098(6) 0.058(5) 0.065(5) -0.014(4) 0.000(4) -0.020(4)
O6 0.066(3) 0.065(3) 0.060(3) 0.000 -0.025(3) 0.000
O7 0.052(4) 0.059(4) 0.058(4) 0.006(3) 0.016(3) 0.018(3)
O8 0.060(4) 0.068(5) 0.051(4) 0.006(3) 0.002(3) 0.010(3)
O9 0.072(5) 0.073(5) 0.056(4) 0.025(4) 0.011(4) 0.021(4)
O10 0.085(5) 0.058(4) 0.055(4) -0.021(3) 0.012(4) 0.007(4)
O11 0.055(4) 0.051(4) 0.068(5) -0.018(3) -0.007(3) 0.017(3)
O12 0.068(5) 0.072(5) 0.081(5) -0.006(4) 0.011(4) 0.022(4)
O13 0.111(7) 0.095(7) 0.075(6) -0.027(5) 0.008(5) 0.016(5)
O14 0.089(7) 0.113(8) 0.097(7) 0.028(6) 0.013(5) 0.015(6)
O15 0.059(4) 0.048(4) 0.053(4) -0.004(3) 0.019(3) 0.013(3)

loop_
_atom_type_symbol
_atom_type_description
_atom_type_scat_dispersion_real
_atom_type_scat_dispersion_imag
_atom_type_scat_source
C C 0.0033 0.0016 'International Tables Vol C Tables 4.2.6.8 and 6.1.1.4'
H H 0.0000 0.0000 'International Tables Vol C Tables 4.2.6.8 and 6.1.1.4'
B B 0.0013 0.0007 'International Tables Vol C Tables 4.2.6.8 and 6.1.1.4'
N N 0.0061 0.0033 'International Tables Vol C Tables 4.2.6.8 and 6.1.1.4'
O O 0.0106 0.0060 'International Tables Vol C Tables 4.2.6.8 and 6.1.1.4'
F F 0.0171 0.0103 'International Tables Vol C Tables 4.2.6.8 and 6.1.1.4'
Ag Ag -0.8971 1.1015 'International Tables Vol C Tables 4.2.6.8 and 6.1.1.4'

loop_
_geom_angle_atom_site_label_1
_geom_angle_atom_site_label_2
_geom_angle_atom_site_label_3
_geom_angle
_geom_angle_site_symmetry_1
_geom_angle_site_symmetry_3
_geom_angle_publ_flag
N11 Ag1 N6 145.78(13) . . ?
N11 Ag1 N7 140.72(13) . . ?
N6 Ag1 N7 70.92(13) . . ?
N11 Ag1 N9 70.36(12) . . ?
N6 Ag1 N9 130.54(12) . . ?
N7 Ag1 N9 95.34(13) . . ?
N3 Ag2 N14 147.07(13) . . ?
N3 Ag2 N15 140.99(13) . . ?
N14 Ag2 N15 69.27(13) . . ?
N3 Ag2 N1 70.94(13) . . ?
N14 Ag2 N1 128.50(14) . . ?
N15 Ag2 N1 96.69(13) . . ?
C1 N1 C4 120.4(4) . . ?
C1 N1 Ag2 126.8(3) . . ?
C4 N1 Ag2 112.8(3) . . ?
C2 N2 C3 117.2(4) . . ?
C2 N2 Ag6 122.0(4) . 7_556 ?
C3 N2 Ag6 120.7(3) . 7_556 ?
C5 N3 N4 112.6(3) . . ?
C5 N3 Ag2 118.2(3) . . ?
N4 N3 Ag2 128.8(3) . . ?
C7 N4 N3 114.6(4) . . ?
C20 N5 N6 116.9(4) . . ?
C21 N6 N5 114.8(3) . . ?
C21 N6 Ag1 119.4(3) . . ?
N5 N6 Ag1 124.7(3) . . ?
C26 N7 C23 115.6(4) . . ?
C26 N7 Ag1 128.4(3) . . ?
C23 N7 Ag1 115.4(3) . . ?
C25 N8 C24 119.6(4) . . ?
C25 N8 Ag5 118.7(3) . 5_666 ?
C24 N8 Ag5 121.6(3) . 5_666 ?
C30 N9 C27 118.2(4) . . ?
C30 N9 Ag1 113.6(3) . . ?
C27 N9 Ag1 128.3(3) . . ?
C29 N10 C28 119.1(4) . . ?
C29 N10 Ag6 113.9(3) . . ?
C28 N10 Ag6 126.9(3) . . ?
C31 N11 N12 111.6(4) . . ?
C31 N11 Ag1 120.4(3) . . ?
N12 N11 Ag1 126.8(2) . . ?
C33 N12 N11 117.0(4) . . ?
C46 N13 N14 116.7(4) . . ?
C47 N14 N13 117.7(3) . . ?
C47 N14 Ag2 117.7(3) . . ?
N13 N14 Ag2 122.5(3) . . ?
C49 N15 C52 114.6(4) . . ?
C49 N15 Ag2 117.0(3) . . ?
C52 N15 Ag2 127.9(3) . . ?
C50 N16 C51 117.5(4) . . ?
C50 N16 Ag5 120.5(3) . . ?
C51 N16 Ag5 121.4(3) . . ?
C2 C1 N1 119.4(4) . . ?
C2 C1 H1A 120.3 . . ?
N1 C1 H1A 120.3 . . ?
N2 C2 C1 123.6(5) . . ?
N2 C2 H2A 118.2 . . ?
C1 C2 H2A 118.2 . . ?
C4 C3 N2 121.4(4) . . ?
C4 C3 H3A 119.3 . . ?
N2 C3 H3A 119.3 . . ?
C3 C4 N1 117.9(4) . . ?
C3 C4 C5 122.8(4) . . ?
N1 C4 C5 119.2(4) . . ?
N3 C5 C4 118.7(4) . . ?
N3 C5 C6 121.9(4) . . ?
C4 C5 C6 119.5(4) . . ?
C5 C6 H6A 109.5 . . ?
C5 C6 H6B 109.5 . . ?
H6A C6 H6B 109.5 . . ?
C5 C6 H6C 109.5 . . ?
H6A C6 H6C 109.5 . . ?
H6B C6 H6C 109.5 . . ?
N4 C7 C8 117.1(4) . . ?
N4 C7 C20 122.4(4) . . ?
C8 C7 C20 120.4(4) . . ?
C13 C8 C9 120.5(5) . . ?
C13 C8 C7 119.6(4) . . ?
C9 C8 C7 119.8(4) . . ?
C8 C9 C10 119.7(5) . . ?
C8 C9 H9A 120.1 . . ?
C10 C9 H9A 120.1 . . ?
C11 C10 C9 119.7(4) . . ?
C11 C10 H10D 120.1 . . ?
C9 C10 H10D 120.1 . . ?
C10 C11 C12 120.1(4) . . ?
C10 C11 H11A 119.9 . . ?
C12 C11 H11A 119.9 . . ?
C13 C12 C11 119.7(4) . . ?
C13 C12 H12A 120.2 . . ?
C11 C12 H12A 120.2 . . ?
C8 C13 C12 120.2(4) . . ?
C8 C13 H13A 119.9 . . ?
C12 C13 H13A 119.9 . . ?
C19 C14 C15 117.4(4) . . ?
C19 C14 H14A 121.3 . . ?
C15 C14 H14A 121.3 . . ?
C16 C15 C14 119.3(4) . . ?
C16 C15 H15A 120.3 . . ?
C14 C15 H15A 120.3 . . ?
C17 C16 C15 118.9(5) . . ?
C17 C16 H16A 120.6 . . ?
C15 C16 H16A 120.6 . . ?
C18 C17 C16 123.5(5) . . ?
C18 C17 H17A 118.2 . . ?
C16 C17 H17A 118.2 . . ?
C17 C18 C19 118.9(4) . . ?
C17 C18 H18A 120.6 . . ?
C19 C18 H18A 120.6 . . ?
C18 C19 C14 121.7(4) . . ?
C18 C19 C20 119.9(4) . . ?
C14 C19 C20 118.3(4) . . ?
N5 C20 C19 119.1(4) . . ?
N5 C20 C7 119.9(4) . . ?
C19 C20 C7 120.9(4) . . ?
N6 C21 C23 115.0(4) . . ?
N6 C21 C22 122.8(4) . . ?
C23 C21 C22 120.9(4) . . ?
C21 C22 H22A 109.5 . . ?
C21 C22 H22B 109.5 . . ?
H22A C22 H22B 109.5 . . ?
C21 C22 H22C 109.5 . . ?
H22A C22 H22C 109.5 . . ?
H22B C22 H22C 109.5 . . ?
C24 C23 N7 124.0(4) . . ?
C24 C23 C21 117.7(4) . . ?
N7 C23 C21 118.3(4) . . ?
C23 C24 N8 119.2(4) . . ?
C23 C24 H24A 120.4 . . ?
N8 C24 H24A 120.4 . . ?
N8 C25 C26 117.6(5) . . ?
N8 C25 H25A 121.2 . . ?
C26 C25 H25A 121.2 . . ?
N7 C26 C25 123.7(4) . . ?
N7 C26 H26A 118.1 . . ?
C25 C26 H26A 118.1 . . ?
N9 C27 C28 118.8(4) . . ?
N9 C27 H27A 120.6 . . ?
C28 C27 H27A 120.6 . . ?
N10 C28 C27 120.4(4) . . ?
N10 C28 H28A 119.8 . . ?
C27 C28 H28A 119.8 . . ?
N10 C29 C30 121.0(4) . . ?
N10 C29 H29A 119.5 . . ?
C30 C29 H29A 119.5 . . ?
N9 C30 C29 122.4(4) . . ?
N9 C30 C31 118.7(4) . . ?
C29 C30 C31 118.8(4) . . ?
N11 C31 C30 115.6(4) . . ?
N11 C31 C32 124.4(5) . . ?
C30 C31 C32 120.0(4) . . ?
C31 C32 H32A 109.5 . . ?
C31 C32 H32B 109.5 . . ?
H32A C32 H32B 109.5 . . ?
C31 C32 H32C 109.5 . . ?
H32A C32 H32C 109.5 . . ?
H32B C32 H32C 109.5 . . ?
N12 C33 C34 118.3(4) . . ?
N12 C33 C46 119.8(4) . . ?
C34 C33 C46 121.9(4) . . ?
C39 C34 C35 125.0(4) . . ?
C39 C34 C33 116.6(4) . . ?
C35 C34 C33 117.8(4) . . ?
C36 C35 C34 112.3(4) . . ?
C36 C35 H35A 123.8 . . ?
C34 C35 H35A 123.8 . . ?
C37 C36 C35 127.4(5) . . ?
C37 C36 H36A 116.3 . . ?
C35 C36 H36A 116.3 . . ?
C36 C37 C38 115.6(4) . . ?
C36 C37 H37A 122.2 . . ?
C38 C37 H37A 122.2 . . ?
C39 C38 C37 124.3(5) . . ?
C39 C38 H38A 117.8 . . ?
C37 C38 H38A 117.8 . . ?
C38 C39 C34 114.6(4) . . ?
C38 C39 H39A 122.7 . . ?
C34 C39 H39A 122.7 . . ?
C45 C40 C41 113.4(4) . . ?
C45 C40 H40A 123.3 . . ?
C41 C40 H40A 123.3 . . ?
C42 C41 C40 121.0(4) . . ?
C42 C41 H41A 119.5 . . ?
C40 C41 H41A 119.5 . . ?
C41 C42 C43 123.1(4) . . ?
C41 C42 H42A 118.4 . . ?
C43 C42 H42A 118.4 . . ?
C42 C43 C44 118.6(4) . . ?
C42 C43 H43A 120.7 . . ?
C44 C43 H43A 120.7 . . ?
C45 C44 C43 113.6(4) . . ?
C45 C44 H44A 123.2 . . ?
C43 C44 H44A 123.2 . . ?
C40 C45 C44 129.8(4) . . ?
C40 C45 C46 117.2(4) . . ?
C44 C45 C46 113.1(5) . . ?
N13 C46 C45 116.9(5) . . ?
N13 C46 C33 118.1(4) . . ?
C45 C46 C33 125.0(4) . . ?
N14 C47 C49 118.3(4) . . ?
N14 C47 C48 118.3(3) . . ?
C49 C47 C48 123.2(4) . . ?
C47 C48 H48A 109.5 . . ?
C47 C48 H48B 109.5 . . ?
H48A C48 H48B 109.5 . . ?
C47 C48 H48C 109.5 . . ?
H48A C48 H48C 109.5 . . ?
H48B C48 H48C 109.5 . . ?
N15 C49 C50 122.1(4) . . ?
N15 C49 C47 117.0(4) . . ?
C50 C49 C47 121.0(4) . . ?
N16 C50 C49 123.2(4) . . ?
N16 C50 H50A 118.4 . . ?
C49 C50 H50A 118.4 . . ?
N16 C51 C52 119.3(4) . . ?
N16 C51 H51A 120.4 . . ?
C52 C51 H51A 120.4 . . ?
N15 C52 C51 123.2(4) . . ?
N15 C52 H52A 118.4 . . ?
C51 C52 H52A 118.4 . . ?
N27 Ag3 N34 130.57(13) . . ?
N27 Ag3 N35 100.45(13) . . ?
N34 Ag3 N35 71.69(12) . . ?
N27 Ag3 N26 71.24(12) . . ?
N34 Ag3 N26 152.25(12) . . ?
N35 Ag3 N26 126.56(13) . . ?
N27 Ag3 Ag4 113.38(9) . . ?
N34 Ag3 Ag4 79.80(9) . . ?
N35 Ag3 Ag4 145.15(9) . . ?
N26 Ag3 Ag4 74.77(8) . . ?
N29 Ag4 N21 130.59(15) . . ?
N29 Ag4 N23 134.38(14) . . ?
N21 Ag4 N23 69.47(15) . . ?
N29 Ag4 N31 69.89(14) . . ?
N21 Ag4 N31 130.85(13) . . ?
N23 Ag4 N31 133.44(13) . . ?
N29 Ag4 Ag3 100.86(10) . . ?
N21 Ag4 Ag3 128.27(12) . . ?
N23 Ag4 Ag3 70.37(10) . . ?
N31 Ag4 Ag3 65.51(9) . . ?
C56 N21 C53 120.9(4) . . ?
C56 N21 Ag4 115.1(4) . . ?
C53 N21 Ag4 123.0(3) . . ?
C55 N22 C54 122.0(4) . . ?
C55 N22 Ag7 118.7(3) . 6_565 ?
C54 N22 Ag7 118.7(3) . 6_565 ?
C57 N23 N24 116.7(4) . . ?
C57 N23 Ag4 108.2(3) . . ?
N24 N23 Ag4 126.4(3) . . ?
C59 N24 N23 112.9(4) . . ?
N26 N25 C72 115.5(4) . . ?
C73 N26 N25 116.8(4) . . ?
C73 N26 Ag3 114.0(3) . . ?
N25 N26 Ag3 128.8(3) . . ?
C75 N27 C78 118.3(4) . . ?
C75 N27 Ag3 114.4(3) . . ?
C78 N27 Ag3 125.7(3) . . ?
C76 N28 C77 116.1(4) . . ?
C76 N28 Ag6 125.1(3) . . ?
C77 N28 Ag6 118.8(3) . . ?
C79 N29 C82 120.7(4) . . ?
C79 N29 Ag4 120.4(3) . . ?
C82 N29 Ag4 118.2(3) . . ?
C80 N30 C81 118.3(4) . . ?
C80 N30 Ag7 125.0(3) . . ?
C81 N30 Ag7 116.6(3) . . ?
C83 N31 N32 109.0(4) . . ?
C83 N31 Ag4 114.6(3) . . ?
N32 N31 Ag4 135.0(3) . . ?
C85 N32 N31 115.6(4) . . ?
C98 N33 N34 109.1(3) . . ?
C99 N34 N33 121.5(4) . . ?
C99 N34 Ag3 113.9(3) . . ?
N33 N34 Ag3 121.4(2) . . ?
C101 N35 C104 120.5(4) . . ?
C101 N35 Ag3 114.7(3) . . ?
C104 N35 Ag3 124.8(3) . . ?
C102 N36 C103 115.2(4) . . ?
N21 C53 C54 117.0(5) . . ?
N21 C53 H53A 121.5 . . ?
C54 C53 H53A 121.5 . . ?
N22 C54 C53 119.6(4) . . ?
N22 C54 H54A 120.2 . . ?
C53 C54 H54A 120.2 . . ?
N22 C55 C56 116.6(4) . . ?
N22 C55 H55A 121.7 . . ?
C56 C55 H55A 121.7 . . ?
N21 C56 C57 119.9(4) . . ?
N21 C56 C55 123.7(4) . . ?
C57 C56 C55 115.7(4) . . ?
N23 C57 C56 119.8(4) . . ?
N23 C57 C58 115.5(4) . . ?
C56 C57 C58 124.8(4) . . ?
C57 C58 H58A 109.5 . . ?
C57 C58 H58B 109.5 . . ?
H58A C58 H58B 109.5 . . ?
C57 C58 H58C 109.5 . . ?
H58A C58 H58C 109.5 . . ?
H58B C58 H58C 109.5 . . ?
N24 C59 C72 126.5(4) . . ?
N24 C59 C60 111.0(4) . . ?
C72 C59 C60 121.7(4) . . ?
C65 C60 C61 120.2(4) . . ?
C65 C60 C59 115.1(4) . . ?
C61 C60 C59 124.6(4) . . ?
C62 C61 C60 119.6(4) . . ?
C62 C61 H61A 120.2 . . ?
C60 C61 H61A 120.2 . . ?
C63 C62 C61 120.6(4) . . ?
C63 C62 H62A 119.7 . . ?
C61 C62 H62A 119.7 . . ?
C62 C63 C64 119.9(4) . . ?
C62 C63 H63A 120.0 . . ?
C64 C63 H63A 120.0 . . ?
C63 C64 C65 120.2(5) . . ?
C63 C64 H64A 119.9 . . ?
C65 C64 H64A 119.9 . . ?
C60 C65 C64 119.5(4) . . ?
C60 C65 H65A 120.3 . . ?
C64 C65 H65A 120.3 . . ?
C71 C66 C67 122.8(4) . . ?
C71 C66 H66A 118.6 . . ?
C67 C66 H66A 118.6 . . ?
C68 C67 C66 112.9(4) . . ?
C68 C67 H67A 123.6 . . ?
C66 C67 H67A 123.6 . . ?
C67 C68 C69 125.2(4) . . ?
C67 C68 H68A 117.4 . . ?
C69 C68 H68A 117.4 . . ?
C68 C69 C70 120.5(4) . . ?
C68 C69 H69A 119.7 . . ?
C70 C69 H69A 119.7 . . ?
C71 C70 C69 120.9(5) . . ?
C71 C70 H70A 119.5 . . ?
C69 C70 H70A 119.5 . . ?
C70 C71 C72 129.1(5) . . ?
C70 C71 C66 117.2(4) . . ?
C72 C71 C66 113.7(4) . . ?
C59 C72 C71 128.4(5) . . ?
C59 C72 N25 118.3(4) . . ?
C71 C72 N25 112.9(4) . . ?
N26 C73 C75 120.1(4) . . ?
N26 C73 C74 120.6(4) . . ?
C75 C73 C74 119.3(4) . . ?
C73 C74 H74A 109.5 . . ?
C73 C74 H74B 109.5 . . ?
H74A C74 H74B 109.5 . . ?
C73 C74 H74C 109.5 . . ?
H74A C74 H74C 109.5 . . ?
H74B C74 H74C 109.5 . . ?
N27 C75 C76 117.3(5) . . ?
N27 C75 C73 117.9(4) . . ?
C76 C75 C73 124.8(4) . . ?
N28 C76 C75 124.4(4) . . ?
N28 C76 H76A 117.8 . . ?
C75 C76 H76A 117.8 . . ?
C78 C77 N28 121.5(5) . . ?
C78 C77 H77A 119.3 . . ?
N28 C77 H77A 119.3 . . ?
C77 C78 N27 121.8(4) . . ?
C77 C78 H78A 119.1 . . ?
N27 C78 H78A 119.1 . . ?
N29 C79 C80 123.1(4) . . ?
N29 C79 H79A 118.4 . . ?
C80 C79 H79A 118.4 . . ?
N30 C80 C79 118.8(4) . . ?
N30 C80 H80A 120.6 . . ?
C79 C80 H80A 120.6 . . ?
N30 C81 C82 123.3(4) . . ?
N30 C81 H81A 118.3 . . ?
C82 C81 H81A 118.3 . . ?
N29 C82 C81 115.2(4) . . ?
N29 C82 C83 118.2(4) . . ?
C81 C82 C83 125.9(4) . . ?
N31 C83 C82 117.4(4) . . ?
N31 C83 C84 129.8(4) . . ?
C82 C83 C84 112.0(4) . . ?
C83 C84 H84A 109.5 . . ?
C83 C84 H84B 109.5 . . ?
H84A C84 H84B 109.5 . . ?
C83 C84 H84C 109.5 . . ?
H84A C84 H84C 109.5 . . ?
H84B C84 H84C 109.5 . . ?
N32 C85 C86 121.2(5) . . ?
N32 C85 C98 125.6(4) . . ?
C86 C85 C98 113.1(4) . . ?
C87 C86 C91 119.6(5) . . ?
C87 C86 C85 117.3(5) . . ?
C91 C86 C85 123.1(5) . . ?
C86 C87 C88 120.0(5) . . ?
C86 C87 H87A 120.0 . . ?
C88 C87 H87A 120.0 . . ?
C89 C88 C87 119.9(5) . . ?
C89 C88 H88A 120.0 . . ?
C87 C88 H88A 120.0 . . ?
C88 C89 C90 120.6(5) . . ?
C88 C89 H89A 119.7 . . ?
C90 C89 H89A 119.7 . . ?
C91 C90 C89 119.5(5) . . ?
C91 C90 H90A 120.2 . . ?
C89 C90 H90A 120.2 . . ?
C90 C91 C86 120.3(5) . . ?
C90 C91 H91A 119.8 . . ?
C86 C91 H91A 119.8 . . ?
C93 C92 C97 120.3(4) . . ?
C93 C92 H92A 119.9 . . ?
C97 C92 H92A 119.9 . . ?
C92 C93 C94 120.0(4) . . ?
C92 C93 H93A 120.0 . . ?
C94 C93 H93A 120.0 . . ?
C95 C94 C93 120.0(4) . . ?
C95 C94 H94A 120.0 . . ?
C93 C94 H94A 120.0 . . ?
C94 C95 C96 120.3(4) . . ?
C94 C95 H95A 119.8 . . ?
C96 C95 H95A 119.8 . . ?
C95 C96 C97 119.5(4) . . ?
C95 C96 H96A 120.2 . . ?
C97 C96 H96A 120.2 . . ?
C92 C97 C96 119.9(4) . . ?
C92 C97 C98 124.5(4) . . ?
C96 C97 C98 115.6(4) . . ?
N33 C98 C85 125.6(4) . . ?
N33 C98 C97 109.9(4) . . ?
C85 C98 C97 124.5(4) . . ?
N34 C99 C101 119.4(4) . . ?
N34 C99 C100 124.9(4) . . ?
C101 C99 C100 115.5(4) . . ?
C99 C100 H10E 109.5 . . ?
C99 C100 H10F 109.5 . . ?
H10E C100 H10F 109.5 . . ?
C99 C100 H10G 109.5 . . ?
H10E C100 H10G 109.5 . . ?
H10F C100 H10G 109.5 . . ?
N35 C101 C102 118.3(4) . . ?
N35 C101 C99 118.2(4) . . ?
C102 C101 C99 123.5(4) . . ?
C101 C102 N36 125.2(4) . . ?
C101 C102 H10A 117.4 . . ?
N36 C102 H10A 117.4 . . ?
N36 C103 C104 121.7(4) . . ?
N36 C103 H10B 119.2 . . ?
C104 C103 H10B 119.2 . . ?
N35 C104 C103 119.0(4) . . ?
N35 C104 H10C 120.5 . . ?
C103 C104 H10C 120.5 . . ?
N30 Ag7 N22 164.43(14) . 6_566 ?
N28 Ag6 N2 124.89(15) . 7_556 ?
N28 Ag6 N10 112.65(13) . . ?
N2 Ag6 N10 113.51(13) 7_556 . ?
N28 Ag6 O1 93.22(10) . . ?
N2 Ag6 O1 109.06(12) 7_556 . ?
N10 Ag6 O1 97.16(8) . . ?
N8 Ag5 N8 128.75(16) 6_566 5_666 ?
N8 Ag5 N16 104.67(13) 6_566 2_656 ?
N8 Ag5 N16 106.22(12) 5_666 2_656 ?
N8 Ag5 N16 106.22(12) 6_566 . ?
N8 Ag5 N16 104.67(13) 5_666 . ?
N16 Ag5 N16 103.99(19) 2_656 . ?
F13 B1 F12 110.2(4) . . ?
F13 B1 F11 110.7(4) . . ?
F12 B1 F11 109.0(4) . . ?
F13 B1 F14 109.6(4) . . ?
F12 B1 F14 108.3(4) . . ?
F11 B1 F14 109.0(4) . . ?
F24 B2 F23 110.5(4) . . ?
F24 B2 F21 109.5(4) . . ?
F23 B2 F21 109.9(3) . . ?
F24 B2 F22 109.2(3) . . ?
F23 B2 F22 109.3(4) . . ?
F21 B2 F22 108.4(4) . . ?
F33 B3 F31 110.2(4) . . ?
F33 B3 F34 110.5(4) . . ?
F31 B3 F34 110.3(4) . . ?
F33 B3 F32 108.5(4) . . ?
F31 B3 F32 109.0(4) . . ?
F34 B3 F32 108.4(4) . . ?
F42 B4 F41 107.4(4) . . ?
F42 B4 F44 110.4(4) . . ?
F41 B4 F44 109.6(4) . . ?
F42 B4 F43 111.1(4) . . ?
F41 B4 F43 109.1(3) . . ?
F44 B4 F43 109.2(4) . . ?
F52 B5 F51 108.0(3) . . ?
F52 B5 F53 109.6(4) . . ?
F51 B5 F53 108.7(4) . . ?
F52 B5 F54 111.2(4) . . ?
F51 B5 F54 109.5(4) . . ?
F53 B5 F54 109.9(3) . . ?
F62 B6 F61 115.6(4) . . ?
F62 B6 F64 111.0(3) . . ?
F61 B6 F64 106.4(4) . . ?
F62 B6 F63 108.9(4) . . ?
F61 B6 F63 109.4(3) . . ?
F64 B6 F63 105.1(3) . . ?
F74 B7 F73 112.4(9) . . ?
F74 B7 F71 110.1(9) . . ?
F73 B7 F71 107.9(10) . . ?
F74 B7 F72 110.5(11) . . ?
F73 B7 F72 109.3(9) . . ?
F71 B7 F72 106.4(8) . . ?
Ag6 O1 H1B 109.4 . . ?
Ag6 O1 H1C 109.6 . . ?
H1B O1 H1C 109.5 . . ?
H2B O2 H2D 109.5 . . ?
H3B O3 H3D 109.5 . . ?
H4D O4 H4C 109.5 . . ?
H5A O5 H5C 109.5 . . ?
H6E O6 H6F 109.5 . . ?
O7 O7 H7A 50.4 2_755 . ?
O7 O7 H7C 67.3 2_755 . ?
H7A O7 H7C 109.5 . . ?
H8A O8 H8B 109.5 . . ?
O9 O9 H9B 86.9 2 . ?
O9 O9 H9D 98.8 2 . ?
H9B O9 H9D 109.5 . . ?
H10K O10 H10H 109.5 . . ?
H11B O11 H11C 109.5 . . ?
H12D O12 H12C 109.5 . . ?
H13B O13 H13C 109.5 . . ?
H14E O14 H14D 109.5 . . ?
H15D O15 H15C 109.5 . . ?

loop_
_geom_bond_atom_site_label_1
_geom_bond_atom_site_label_2
_geom_bond_distance
_geom_bond_site_symmetry_2
_geom_bond_publ_flag
Ag1 N11 2.280(4) . ?
Ag1 N6 2.294(3) . ?
Ag1 N7 2.347(4) . ?
Ag1 N9 2.372(4) . ?
Ag2 N3 2.308(3) . ?
Ag2 N14 2.322(4) . ?
Ag2 N15 2.369(3) . ?
Ag2 N1 2.380(4) . ?
N1 C1 1.346(5) . ?
N1 C4 1.364(6) . ?
N2 C2 1.286(6) . ?
N2 C3 1.407(7) . ?
N2 Ag6 2.266(4) 7_556 ?
N3 C5 1.290(6) . ?
N3 N4 1.404(6) . ?
N4 C7 1.266(7) . ?
N5 C20 1.282(6) . ?
N5 N6 1.426(5) . ?
N6 C21 1.335(6) . ?
N7 C26 1.285(6) . ?
N7 C23 1.348(5) . ?
N8 C25 1.309(6) . ?
N8 C24 1.366(6) . ?
N8 Ag5 2.344(4) 5_666 ?
N9 C30 1.324(6) . ?
N9 C27 1.331(6) . ?
N10 C29 1.300(6) . ?
N10 C28 1.322(5) . ?
N10 Ag6 2.316(4) . ?
N11 C31 1.259(6) . ?
N11 N12 1.411(5) . ?
N12 C33 1.278(6) . ?
N13 C46 1.353(6) . ?
N13 N14 1.380(5) . ?
N14 C47 1.318(6) . ?
N15 C49 1.320(6) . ?
N15 C52 1.388(6) . ?
N16 C50 1.327(6) . ?
N16 C51 1.342(6) . ?
N16 Ag5 2.399(4) . ?
C1 C2 1.335(6) . ?
C1 H1A 0.9300 . ?
C2 H2A 0.9300 . ?
C3 C4 1.337(7) . ?
C3 H3A 0.9300 . ?
C4 C5 1.434(6) . ?
C5 C6 1.569(6) . ?
C6 H6A 0.9600 . ?
C6 H6B 0.9600 . ?
C6 H6C 0.9600 . ?
C7 C8 1.465(7) . ?
C7 C20 1.511(6) . ?
C8 C13 1.379(6) . ?
C8 C9 1.389(6) . ?
C9 C10 1.394(7) . ?
C9 H9A 0.9300 . ?
C10 C11 1.390(6) . ?
C10 H10D 0.9300 . ?
C11 C12 1.395(6) . ?
C11 H11A 0.9300 . ?
C12 C13 1.388(6) . ?
C12 H12A 0.9300 . ?
C13 H13A 0.9300 . ?
C14 C19 1.396(6) . ?
C14 C15 1.419(7) . ?
C14 H14A 0.9300 . ?
C15 C16 1.400(7) . ?
C15 H15A 0.9300 . ?
C16 C17 1.356(6) . ?
C16 H16A 0.9300 . ?
C17 C18 1.332(6) . ?
C17 H17A 0.9300 . ?
C18 C19 1.371(6) . ?
C18 H18A 0.9300 . ?
C19 C20 1.493(6) . ?
C21 C23 1.479(6) . ?
C21 C22 1.490(6) . ?
C22 H22A 0.9600 . ?
C22 H22B 0.9600 . ?
C22 H22C 0.9600 . ?
C23 C24 1.342(6) . ?
C24 H24A 0.9300 . ?
C25 C26 1.440(6) . ?
C25 H25A 0.9300 . ?
C26 H26A 0.9300 . ?
C27 C28 1.474(7) . ?
C27 H27A 0.9300 . ?
C28 H28A 0.9300 . ?
C29 C30 1.405(6) . ?
C29 H29A 0.9300 . ?
C30 C31 1.497(7) . ?
C31 C32 1.515(7) . ?
C32 H32A 0.9600 . ?
C32 H32B 0.9600 . ?
C32 H32C 0.9600 . ?
C33 C34 1.471(6) . ?
C33 C46 1.522(7) . ?
C34 C39 1.421(6) . ?
C34 C35 1.427(6) . ?
C35 C36 1.417(6) . ?
C35 H35A 0.9300 . ?
C36 C37 1.344(7) . ?
C36 H36A 0.9300 . ?
C37 C38 1.409(7) . ?
C37 H37A 0.9300 . ?
C38 C39 1.398(6) . ?
C38 H38A 0.9300 . ?
C39 H39A 0.9300 . ?
C40 C45 1.381(7) . ?
C40 C41 1.419(6) . ?
C40 H40A 0.9300 . ?
C41 C42 1.376(6) . ?
C41 H41A 0.9300 . ?
C42 C43 1.382(6) . ?
C42 H42A 0.9300 . ?
C43 C44 1.464(6) . ?
C43 H43A 0.9300 . ?
C44 C45 1.385(6) . ?
C44 H44A 0.9300 . ?
C45 C46 1.476(7) . ?
C47 C49 1.437(6) . ?
C47 C48 1.507(6) . ?
C48 H48A 0.9600 . ?
C48 H48B 0.9600 . ?
C48 H48C 0.9600 . ?
C49 C50 1.386(7) . ?
C50 H50A 0.9300 . ?
C51 C52 1.398(6) . ?
C51 H51A 0.9300 . ?
C52 H52A 0.9300 . ?
Ag3 N27 2.285(4) . ?
Ag3 N34 2.297(4) . ?
Ag3 N35 2.335(4) . ?
Ag3 N26 2.377(4) . ?
Ag3 Ag4 3.0583(7) . ?
Ag4 N29 2.242(4) . ?
Ag4 N21 2.287(4) . ?
Ag4 N23 2.445(4) . ?
Ag4 N31 2.485(4) . ?
N21 C56 1.257(6) . ?
N21 C53 1.396(7) . ?
N22 C55 1.306(6) . ?
N22 C54 1.384(6) . ?
N22 Ag7 2.267(4) 6_565 ?
N23 C57 1.287(6) . ?
N23 N24 1.390(6) . ?
N24 C59 1.310(6) . ?
N25 N26 1.368(5) . ?
N25 C72 1.407(6) . ?
N26 C73 1.260(5) . ?
N27 C75 1.344(6) . ?
N27 C78 1.401(6) . ?
N28 C76 1.346(6) . ?
N28 C77 1.368(6) . ?
N28 Ag6 2.233(3) . ?
N29 C79 1.271(6) . ?
N29 C82 1.387(6) . ?
N30 C80 1.271(6) . ?
N30 C81 1.411(6) . ?
N30 Ag7 2.180(4) . ?
N31 C83 1.267(6) . ?
N31 N32 1.433(5) . ?
N32 C85 1.238(6) . ?
N33 C98 1.315(5) . ?
N33 N34 1.400(5) . ?
N34 C99 1.320(6) . ?
N35 C101 1.303(6) . ?
N35 C104 1.340(6) . ?
N36 C102 1.327(6) . ?
N36 C103 1.332(6) . ?
C53 C54 1.405(7) . ?
C53 H53A 0.9300 . ?
C54 H54A 0.9300 . ?
C55 C56 1.439(7) . ?
C55 H55A 0.9300 . ?
C56 C57 1.432(6) . ?
C57 C58 1.573(6) . ?
C58 H58A 0.9600 . ?
C58 H58B 0.9600 . ?
C58 H58C 0.9600 . ?
C59 C72 1.373(7) . ?
C59 C60 1.518(6) . ?
C60 C65 1.386(7) . ?
C60 C61 1.393(6) . ?
C61 C62 1.385(6) . ?
C61 H61A 0.9300 . ?
C62 C63 1.378(6) . ?
C62 H62A 0.9300 . ?
C63 C64 1.387(6) . ?
C63 H63A 0.9300 . ?
C64 C65 1.396(6) . ?
C64 H64A 0.9300 . ?
C65 H65A 0.9300 . ?
C66 C71 1.451(7) . ?
C66 C67 1.467(6) . ?
C66 H66A 0.9300 . ?
C67 C68 1.339(6) . ?
C67 H67A 0.9300 . ?
C68 C69 1.383(7) . ?
C68 H68A 0.9300 . ?
C69 C70 1.387(6) . ?
C69 H69A 0.9300 . ?
C70 C71 1.337(6) . ?
C70 H70A 0.9300 . ?
C71 C72 1.388(6) . ?
C73 C75 1.438(7) . ?
C73 C74 1.512(6) . ?
C74 H74A 0.9600 . ?
C74 H74B 0.9600 . ?
C74 H74C 0.9600 . ?
C75 C76 1.418(7) . ?
C76 H76A 0.9300 . ?
C77 C78 1.340(7) . ?
C77 H77A 0.9300 . ?
C78 H78A 0.9300 . ?
C79 C80 1.500(6) . ?
C79 H79A 0.9300 . ?
C80 H80A 0.9300 . ?
C81 C82 1.441(7) . ?
C81 H81A 0.9300 . ?
C82 C83 1.456(7) . ?
C83 C84 1.512(6) . ?
C84 H84A 0.9600 . ?
C84 H84B 0.9600 . ?
C84 H84C 0.9600 . ?
C85 C86 1.407(7) . ?
C85 C98 1.471(7) . ?
C86 C87 1.392(7) . ?
C86 C91 1.393(7) . ?
C87 C88 1.395(6) . ?
C87 H87A 0.9300 . ?
C88 C89 1.378(7) . ?
C88 H88A 0.9300 . ?
C89 C90 1.391(7) . ?
C89 H89A 0.9300 . ?
C90 C91 1.390(7) . ?
C90 H90A 0.9300 . ?
C91 H91A 0.9300 . ?
C92 C93 1.378(6) . ?
C92 C97 1.388(6) . ?
C92 H92A 0.9300 . ?
C93 C94 1.389(6) . ?
C93 H93A 0.9300 . ?
C94 C95 1.384(7) . ?
C94 H94A 0.9300 . ?
C95 C96 1.386(7) . ?
C95 H95A 0.9300 . ?
C96 C97 1.395(7) . ?
C96 H96A 0.9300 . ?
C97 C98 1.479(6) . ?
C99 C101 1.436(6) . ?
C99 C100 1.571(6) . ?
C100 H10E 0.9600 . ?
C100 H10F 0.9600 . ?
C100 H10G 0.9600 . ?
C101 C102 1.318(5) . ?
C102 H10A 0.9300 . ?
C103 C104 1.350(6) . ?
C103 H10B 0.9300 . ?
C104 H10C 0.9300 . ?
Ag7 N22 2.267(4) 6_566 ?
Ag6 N2 2.266(4) 7_556 ?
Ag6 O1 2.521(3) . ?
Ag5 N8 2.344(4) 6_566 ?
Ag5 N8 2.344(4) 5_666 ?
Ag5 N16 2.399(4) 2_656 ?
B1 F13 1.321(6) . ?
B1 F12 1.329(6) . ?
B1 F11 1.336(6) . ?
B1 F14 1.348(6) . ?
B2 F24 1.397(5) . ?
B2 F23 1.404(5) . ?
B2 F21 1.412(6) . ?
B2 F22 1.432(5) . ?
B3 F33 1.369(6) . ?
B3 F31 1.374(6) . ?
B3 F34 1.381(6) . ?
B3 F32 1.387(5) . ?
B4 F42 1.347(5) . ?
B4 F41 1.373(6) . ?
B4 F44 1.374(5) . ?
B4 F43 1.376(6) . ?
B5 F52 1.368(6) . ?
B5 F51 1.376(6) . ?
B5 F53 1.384(5) . ?
B5 F54 1.391(5) . ?
B6 F62 1.367(6) . ?
B6 F61 1.370(5) . ?
B6 F64 1.375(5) . ?
B6 F63 1.382(6) . ?
B7 F74 1.336(14) . ?
B7 F73 1.377(13) . ?
B7 F71 1.391(13) . ?
B7 F72 1.393(14) . ?
O1 H1B 0.8500 . ?
O1 H1C 0.8501 . ?
O2 H2B 0.8498 . ?
O2 H2D 0.8502 . ?
O3 H3B 0.8499 . ?
O3 H3D 0.8499 . ?
O4 H4D 0.8500 . ?
O4 H4C 0.8500 . ?
O5 H5A 0.8500 . ?
O5 H5C 0.8502 . ?
O6 H6E 0.8499 . ?
O6 H6F 0.8501 . ?
O7 O7 1.465(13) 2_755 ?
O7 H7A 0.8501 . ?
O7 H7C 0.8503 . ?
O8 H8A 0.8502 . ?
O8 H8B 0.8500 . ?
O9 O9 1.812(14) 2 ?
O9 H9B 0.8499 . ?
O9 H9D 0.8499 . ?
O10 H10K 0.8502 . ?
O10 H10H 0.8500 . ?
O11 H11B 0.8500 . ?
O11 H11C 0.8499 . ?
O12 H12D 0.8501 . ?
O12 H12C 0.8498 . ?
O13 H13B 0.8500 . ?
O13 H13C 0.8500 . ?
O14 H14E 0.8501 . ?
O14 H14D 0.8503 . ?
O15 H15D 0.8500 . ?
O15 H15C 0.8501 . ?
